data_4513983
loop_
_publ_author_name
'Ma, Chao'
'Huang, Yuan'
'Zhao, Yu'

_publ_section_title
;
 Stereoselective 1,6-Conjugate Addition/Annulation ofpara-Quinone Methides
 with Vinyl Epoxides/Cyclopropanes
;
_journal_issue 10
_journal_name_full 'ACS Catalysis'
_journal_page_first 6408
_journal_paper_doi 10.1021/acscatal.6b01845
_journal_volume 6
_journal_year 2016
_chemical_absolute_configuration rm
_chemical_formula_sum 'C60.38 H57 Cl1.75 N4 O9'
_chemical_formula_weight 1044.63
_space_group_crystal_system monoclinic
_space_group_IT_number 5
_space_group_name_Hall 'C 2y'
_space_group_name_H-M_alt 'C 1 2 1'
_symmetry_space_group_name_Hall 'C 2y'
_symmetry_space_group_name_H-M 'C 1 2 1'
_atom_sites_solution_hydrogens mixed
_audit_creation_method SHELXL-2014/7
_cell_angle_alpha 90
_cell_angle_beta 106.097(2)
_cell_angle_gamma 90
_cell_formula_units_Z 8
_cell_length_a 33.030(3)
_cell_length_b 14.5141(15)
_cell_length_c 23.743(2)
_cell_measurement_reflns_used 9973
_cell_measurement_temperature 100(2)
_cell_measurement_theta_max 21.23
_cell_measurement_theta_min 2.22
_cell_volume 10936.1(18)
_computing_cell_refinement 'Bruker SAINT'
_computing_data_collection 'Bruker APEX2'
_computing_data_reduction 'Bruker SAINT'
_computing_molecular_graphics 'Bruker SHELXTL'
_computing_publication_material 'Bruker SHELXTL'
_computing_structure_refinement 'SHELXL-2014/7 (Sheldrick, 2014)'
_computing_structure_solution 'SHELXS-97 (Sheldrick 2008)'
_diffrn_ambient_temperature 100(2)
_diffrn_measured_fraction_theta_full 1.000
_diffrn_measured_fraction_theta_max 1.000
_diffrn_measurement_device_type 'Bruker APEX-II CCD'
_diffrn_measurement_method '\f and \w scans'
_diffrn_radiation_type MoK\a
_diffrn_radiation_wavelength 0.71073
_diffrn_reflns_av_R_equivalents 0.0643
_diffrn_reflns_av_unetI/netI 0.0611
_diffrn_reflns_Laue_measured_fraction_full 1.000
_diffrn_reflns_Laue_measured_fraction_max 1.000
_diffrn_reflns_limit_h_max 39
_diffrn_reflns_limit_h_min -39
_diffrn_reflns_limit_k_max 17
_diffrn_reflns_limit_k_min -17
_diffrn_reflns_limit_l_max 28
_diffrn_reflns_limit_l_min -28
_diffrn_reflns_number 76855
_diffrn_reflns_point_group_measured_fraction_full 1.000
_diffrn_reflns_point_group_measured_fraction_max 1.000
_diffrn_reflns_theta_full 25.242
_diffrn_reflns_theta_max 25.350
_diffrn_reflns_theta_min 1.543
_exptl_absorpt_coefficient_mu 0.167
_exptl_absorpt_correction_T_max 0.7457
_exptl_absorpt_correction_T_min 0.6679
_exptl_absorpt_correction_type multi-scan
_exptl_absorpt_process_details 'Sadabs, (Sheldrick 2012)'
_exptl_crystal_colour Yellow
_exptl_crystal_density_diffrn 1.269
_exptl_crystal_density_meas ?
_exptl_crystal_density_method 'Not Measured'
_exptl_crystal_description Block
_exptl_crystal_F_000 4392
_exptl_crystal_size_max 0.60
_exptl_crystal_size_mid 0.26
_exptl_crystal_size_min 0.16
_refine_diff_density_max 0.737
_refine_diff_density_min -0.943
_refine_diff_density_rms 0.062
_refine_ls_abs_structure_details
; 
 Flack x determined using 5675 quotients [(I+)-(I-)]/[(I+)+(I-)] 
 (Parsons, Flack and Wagner, Acta Cryst. B69 (2013) 249-259). 
;
_refine_ls_abs_structure_Flack 0.13(3)
_refine_ls_extinction_method none
_refine_ls_goodness_of_fit_ref 1.058
_refine_ls_hydrogen_treatment mixed
_refine_ls_matrix_type full
_refine_ls_number_parameters 1463
_refine_ls_number_reflns 20034
_refine_ls_number_restraints 717
_refine_ls_restrained_S_all 1.063
_refine_ls_R_factor_all 0.0947
_refine_ls_R_factor_gt 0.0736
_refine_ls_shift/su_max 0.001
_refine_ls_shift/su_mean 0.000
_refine_ls_structure_factor_coef Fsqd
_refine_ls_weighting_details 'w=1/[\s^2^(Fo^2^)+(0.0986P)^2^+14.6300P] where P=(Fo^2^+2Fc^2^)/3'
_refine_ls_weighting_scheme calc
_refine_ls_wR_factor_gt 0.1833
_refine_ls_wR_factor_ref 0.1982
_reflns_Friedel_coverage 0.919
_reflns_Friedel_fraction_full 1.000
_reflns_Friedel_fraction_max 1.000
_reflns_number_gt 15549
_reflns_number_total 20034
_reflns_threshold_expression 'I > 2\s(I)'
_cod_data_source_file cs6b01845_si_003.cif
_cod_data_source_block g102
_cod_depositor_comments
;
The following automatic conversions were performed:

'_exptl_absorpt_correction_type' value 'Multi-scan' changed to
'multi-scan' according to
/usr/data/users/saulius/crontab/automatic-downloads/current/ACS/lib/dictionaries/cif_core.dic
dictionary named 'cif_core.dic' version 2.4.2 from 2011-04-26.

'_exptl_crystal_density_meas' value 'Not Measured' was changed to '?'
- the value is perceived as not measured.

Automatic conversion script
Id: cif_fix_values 4268 2015-11-12 08:31:59Z antanas 
;
_cod_original_cell_volume 10936.1(19)
_cod_database_code 4513983
_shelx_shelxl_version_number 2014/7
_shelx_space_group_comment
; 
The symmetry employed for this shelxl refinement is uniquely defined 
by the following loop, which should always be used as a source of 
symmetry information in preference to the above space-group names. 
They are only intended as comments. 
;

loop_
_space_group_symop_operation_xyz
'x, y, z'
'-x, y, -z'
'x+1/2, y+1/2, z'
'-x+1/2, y+1/2, -z'

loop_
_atom_site_label
_atom_site_type_symbol
_atom_site_fract_x
_atom_site_fract_y
_atom_site_fract_z
_atom_site_U_iso_or_equiv
_atom_site_adp_type
_atom_site_occupancy
_atom_site_site_symmetry_order
_atom_site_calc_flag
_atom_site_refinement_flags_posn
_atom_site_refinement_flags_adp
_atom_site_refinement_flags_occupancy
_atom_site_disorder_assembly
_atom_site_disorder_group
C34 C 0.8820(4) 0.2723(4) 0.3895(5) 0.051(3) Uani 0.5 1 d DG U P A 1
C35 C 0.8857(4) 0.2112(7) 0.3461(4) 0.056(3) Uani 0.5 1 d G U P A 1
H35 H 0.8810 0.2320 0.3069 0.067 Uiso 0.5 1 calc R U P A 1
C36 C 0.8962(4) 0.1197(6) 0.3601(5) 0.070(3) Uani 0.5 1 d G U P A 1
H36 H 0.8987 0.0779 0.3305 0.084 Uiso 0.5 1 calc R U P A 1
C37 C 0.9030(4) 0.0893(5) 0.4175(6) 0.080(3) Uani 0.5 1 d G U P A 1
H37 H 0.9102 0.0267 0.4271 0.096 Uiso 0.5 1 calc R U P A 1
C38 C 0.8993(4) 0.1504(7) 0.4609(4) 0.077(3) Uani 0.5 1 d G U P A 1
H38 H 0.9040 0.1296 0.5001 0.093 Uiso 0.5 1 calc R U P A 1
C39 C 0.8888(4) 0.2419(7) 0.4469(4) 0.063(3) Uani 0.5 1 d G U P A 1
H39 H 0.8862 0.2837 0.4765 0.075 Uiso 0.5 1 calc R U P A 1
C87 C 0.5559(4) 0.6246(8) 0.3702(6) 0.086(3) Uani 0.5 1 d D U P B 1
H87 H 0.5760 0.5883 0.4016 0.104 Uiso 0.5 1 calc R U P B 1
C88 C 0.5162(2) 0.5633(4) 0.3556(4) 0.094(3) Uani 0.5 1 d DG U P B 1
C89 C 0.4853(2) 0.5983(6) 0.3082(4) 0.096(4) Uani 0.5 1 d G U P B 1
H89 H 0.4895 0.6559 0.2916 0.115 Uiso 0.5 1 calc R U P B 1
C90 C 0.4483(3) 0.5491(7) 0.2851(5) 0.111(4) Uani 0.5 1 d G U P B 1
H90 H 0.4272 0.5731 0.2526 0.133 Uiso 0.5 1 calc R U P B 1
C91 C 0.4422(3) 0.4649(7) 0.3094(6) 0.123(4) Uani 0.5 1 d G U P B 1
H91 H 0.4169 0.4313 0.2936 0.148 Uiso 0.5 1 calc R U P B 1
C92 C 0.4731(4) 0.4299(6) 0.3568(6) 0.125(4) Uani 0.5 1 d G U P B 1
H92 H 0.4689 0.3724 0.3735 0.151 Uiso 0.5 1 calc R U P B 1
C93 C 0.5101(3) 0.4791(5) 0.3800(5) 0.116(4) Uani 0.5 1 d G U P B 1
H93 H 0.5312 0.4551 0.4124 0.139 Uiso 0.5 1 calc R U P B 1
C94 C 0.5596(2) 0.7217(4) 0.3975(3) 0.082(3) Uani 0.5 1 d DG U P B 1
C95 C 0.5224(2) 0.7581(5) 0.4042(4) 0.084(3) Uani 0.5 1 d G U P B 1
H95 H 0.4987 0.7191 0.4012 0.101 Uiso 0.5 1 calc R U P B 1
C96 C 0.5196(3) 0.8516(5) 0.4154(5) 0.086(3) Uani 0.5 1 d G U P B 1
H96 H 0.4941 0.8765 0.4200 0.103 Uiso 0.5 1 calc R U P B 1
C97 C 0.5542(3) 0.9086(4) 0.4199(5) 0.078(4) Uani 0.5 1 d G U P B 1
H97 H 0.5523 0.9725 0.4275 0.094 Uiso 0.5 1 calc R U P B 1
C98 C 0.5915(3) 0.8722(4) 0.4131(5) 0.077(3) Uani 0.5 1 d G U P B 1
H98 H 0.6151 0.9112 0.4161 0.093 Uiso 0.5 1 calc R U P B 1
C99 C 0.5942(2) 0.7787(4) 0.4019(4) 0.078(3) Uani 0.5 1 d G U P B 1
H99 H 0.6197 0.7538 0.3973 0.094 Uiso 0.5 1 calc R U P B 1
C87A C 0.5600(2) 0.6078(4) 0.3720(4) 0.091(3) Uani 0.5 1 d DG U P B 2
H87A H 0.5863 0.5931 0.4036 0.109 Uiso 0.5 1 calc R U P B 2
C34A C 0.8854(4) 0.2750(5) 0.3918(5) 0.047(3) Uani 0.5 1 d DG U P A 2
C35A C 0.8672(4) 0.2012(7) 0.3566(5) 0.071(4) Uani 0.5 1 d G U P A 2
H35A H 0.8452 0.2116 0.3218 0.085 Uiso 0.5 1 calc R U P A 2
C36A C 0.8814(4) 0.1121(6) 0.3721(6) 0.082(4) Uani 0.5 1 d G U P A 2
H36A H 0.8690 0.0616 0.3480 0.099 Uiso 0.5 1 calc R U P A 2
C37A C 0.9137(4) 0.0968(5) 0.4230(6) 0.080(3) Uani 0.5 1 d G U P A 2
H37A H 0.9234 0.0359 0.4337 0.095 Uiso 0.5 1 calc R U P A 2
C38A C 0.9319(4) 0.1707(7) 0.4583(5) 0.068(3) Uani 0.5 1 d G U P A 2
H38A H 0.9540 0.1602 0.4931 0.081 Uiso 0.5 1 calc R U P A 2
C39A C 0.9177(4) 0.2598(6) 0.4427(5) 0.068(3) Uani 0.5 1 d G U P A 2
H39A H 0.9301 0.3102 0.4668 0.082 Uiso 0.5 1 calc R U P A 2
C88A C 0.5310(5) 0.5286(9) 0.3780(8) 0.107(3) Uani 0.5 1 d DG U P B 2
C89A C 0.4982(6) 0.5310(11) 0.3266(8) 0.111(4) Uani 0.5 1 d G U P B 2
H89A H 0.4969 0.5789 0.2989 0.133 Uiso 0.5 1 calc R U P B 2
C90A C 0.4672(5) 0.4632(15) 0.3157(7) 0.126(4) Uani 0.5 1 d G U P B 2
H90A H 0.4448 0.4648 0.2806 0.151 Uiso 0.5 1 calc R U P B 2
C91A C 0.4691(5) 0.3931(12) 0.3563(9) 0.133(4) Uani 0.5 1 d G U P B 2
H91A H 0.4479 0.3468 0.3488 0.159 Uiso 0.5 1 calc R U P B 2
C92A C 0.5019(6) 0.3908(10) 0.4077(8) 0.130(4) Uani 0.5 1 d G U P B 2
H92A H 0.5032 0.3429 0.4354 0.156 Uiso 0.5 1 calc R U P B 2
C93A C 0.5328(5) 0.4585(12) 0.4186(7) 0.119(4) Uani 0.5 1 d G U P B 2
H93A H 0.5553 0.4569 0.4537 0.143 Uiso 0.5 1 calc R U P B 2
C94A C 0.5495(5) 0.7043(7) 0.3896(6) 0.083(3) Uani 0.5 1 d DG U P B 2
C95A C 0.5140(4) 0.7220(8) 0.4085(7) 0.086(3) Uani 0.5 1 d G U P B 2
H95A H 0.4938 0.6748 0.4069 0.103 Uiso 0.5 1 calc R U P B 2
C96A C 0.5082(4) 0.8087(9) 0.4298(7) 0.089(4) Uani 0.5 1 d G U P B 2
H96A H 0.4839 0.8208 0.4427 0.107 Uiso 0.5 1 calc R U P B 2
C97A C 0.5378(4) 0.8777(7) 0.4321(6) 0.084(4) Uani 0.5 1 d G U P B 2
H97A H 0.5338 0.9370 0.4467 0.101 Uiso 0.5 1 calc R U P B 2
C98A C 0.5732(4) 0.8600(8) 0.4132(6) 0.084(3) Uani 0.5 1 d G U P B 2
H98A H 0.5935 0.9072 0.4148 0.101 Uiso 0.5 1 calc R U P B 2
C99A C 0.5791(4) 0.7733(9) 0.3919(6) 0.081(3) Uani 0.5 1 d G U P B 2
H99A H 0.6033 0.7612 0.3790 0.097 Uiso 0.5 1 calc R U P B 2
Cl1 Cl 0.88298(5) 0.27949(12) 0.19425(9) 0.0491(4) Uani 1 1 d . . . . .
Cl2 Cl 0.53668(7) 0.81542(18) 0.24733(11) 0.0763(7) Uani 1 1 d . . . . .
O1 O 0.82916(12) 0.5620(3) 0.22610(17) 0.0319(9) Uani 1 1 d . . . . .
O2 O 0.75956(13) 0.5854(3) 0.19370(18) 0.0334(10) Uani 1 1 d . . . . .
O3 O 0.84091(12) 0.3723(3) 0.31715(17) 0.0323(9) Uani 1 1 d . . . . .
O4 O 0.80949(14) 0.4998(3) 0.33718(18) 0.0399(11) Uani 1 1 d . . . . .
O5 O 0.62056(18) 0.3352(4) 0.4272(2) 0.0570(14) Uani 1 1 d . . . . .
O6 O 0.6317(2) 0.4252(5) 0.5024(3) 0.0764(18) Uani 1 1 d . . . . .
O7 O 0.7687(2) 0.4028(4) 0.6407(2) 0.076(2) Uani 1 1 d . . . . .
O8 O 0.8227(3) 0.3791(5) 0.6085(3) 0.082(2) Uani 1 1 d . . . . .
O9 O 0.74103(18) 0.1197(3) 0.04261(19) 0.0551(14) Uani 1 1 d . . . . .
O10 O 0.57154(14) 0.4721(4) 0.2276(2) 0.0496(13) Uani 1 1 d . . . . .
O11 O 0.63094(13) 0.4651(3) 0.19929(19) 0.0356(10) Uani 1 1 d . . . . .
O12 O 0.57527(16) 0.6207(4) 0.3238(2) 0.0576(15) Uani 1 1 d D . . . .
O13 O 0.62192(16) 0.5080(4) 0.3587(2) 0.0516(13) Uani 1 1 d . . . . .
O14 O 0.85807(17) 0.6325(5) 0.4977(2) 0.0676(17) Uani 1 1 d . . . . .
O15 O 0.87275(19) 0.6042(5) 0.5904(3) 0.0770(19) Uani 1 1 d . . . . .
O16 O 0.7693(2) 0.6000(4) 0.6941(2) 0.0711(18) Uani 1 1 d . . . . .
O17 O 0.7038(3) 0.5759(7) 0.6455(3) 0.107(3) Uani 1 1 d . . . . .
O18 O 0.63499(19) 0.8822(3) 0.07809(19) 0.0557(14) Uani 1 1 d . . . . .
N1 N 0.70014(16) 0.3184(3) 0.3285(2) 0.0299(11) Uani 1 1 d . . . . .
N2 N 0.68154(17) 0.3304(3) 0.3735(2) 0.0311(11) Uani 1 1 d D . . . .
H2N H 0.6573(12) 0.307(4) 0.367(3) 0.037 Uiso 1 1 d D U . . .
N3 N 0.6445(2) 0.3782(4) 0.4680(3) 0.0506(16) Uani 1 1 d . . . . .
N4 N 0.7844(3) 0.3879(4) 0.6011(3) 0.068(2) Uani 1 1 d . . . . .
N5 N 0.74714(15) 0.6708(3) 0.3861(2) 0.0280(11) Uani 1 1 d . . . . .
N6 N 0.77983(16) 0.6505(4) 0.4344(2) 0.0314(11) Uani 1 1 d D . . . .
H6N H 0.8053(11) 0.652(5) 0.433(3) 0.038 Uiso 1 1 d D U . . .
N7 N 0.8472(2) 0.6182(4) 0.5431(3) 0.0538(17) Uani 1 1 d . . . . .
N8 N 0.7406(3) 0.5933(5) 0.6493(3) 0.0602(19) Uani 1 1 d . . . . .
C1 C 0.78567(17) 0.4395(4) 0.2395(2) 0.0245(12) Uani 1 1 d . . . . .
C2 C 0.74068(18) 0.4179(4) 0.2420(2) 0.0263(12) Uani 1 1 d . . . . .
H2A H 0.7361 0.4393 0.2793 0.032 Uiso 1 1 calc R U . . .
H2B H 0.7196 0.4473 0.2090 0.032 Uiso 1 1 calc R U . . .
C3 C 0.73795(17) 0.3135(4) 0.2373(2) 0.0251(12) Uani 1 1 d . . . . .
H3 H 0.7565 0.2867 0.2743 0.030 Uiso 1 1 calc R U . . .
C4 C 0.75765(17) 0.2909(4) 0.1863(2) 0.0253(12) Uani 1 1 d . . . . .
C5 C 0.79700(18) 0.3599(4) 0.2014(2) 0.0251(12) Uani 1 1 d . . . . .
H5A H 0.8207 0.3252 0.2284 0.030 Uiso 1 1 calc R U . . .
C6 C 0.81214(19) 0.3854(4) 0.1488(3) 0.0302(13) Uani 1 1 d . . . . .
C7 C 0.7891(2) 0.4440(4) 0.1047(2) 0.0361(15) Uani 1 1 d . . . . .
H7 H 0.7633 0.4692 0.1081 0.043 Uiso 1 1 calc R U . . .
C8 C 0.8028(3) 0.4661(5) 0.0563(3) 0.054(2) Uani 1 1 d . . . . .
H8A H 0.7868 0.5068 0.0271 0.065 Uiso 1 1 calc R U . . .
C9 C 0.8398(3) 0.4283(6) 0.0508(3) 0.061(2) Uani 1 1 d . . . . .
H9 H 0.8489 0.4419 0.0171 0.073 Uiso 1 1 calc R U . . .
C10 C 0.8635(3) 0.3717(6) 0.0929(4) 0.059(2) Uani 1 1 d . . . . .
H10 H 0.8892 0.3469 0.0889 0.071 Uiso 1 1 calc R U . . .
C11 C 0.8499(2) 0.3504(4) 0.1414(3) 0.0399(15) Uani 1 1 d . . . . .
C12 C 0.78937(18) 0.5366(4) 0.2165(2) 0.0262(12) Uani 1 1 d . . . . .
C13 C 0.8372(2) 0.6581(4) 0.2114(3) 0.0380(15) Uani 1 1 d . . . . .
H13 H 0.8123 0.6807 0.1800 0.046 Uiso 1 1 calc R U . . .
C14 C 0.8752(2) 0.6585(6) 0.1879(3) 0.0477(18) Uani 1 1 d . . . . .
C15 C 0.8920(3) 0.5807(8) 0.1720(5) 0.082(3) Uani 1 1 d . . . . .
H15 H 0.8819 0.5219 0.1795 0.099 Uiso 1 1 calc R U . . .
C16 C 0.9243(4) 0.5880(9) 0.1443(6) 0.098(4) Uani 1 1 d . . . . .
H16A H 0.9343 0.5343 0.1297 0.118 Uiso 1 1 calc R U . . .
C17 C 0.9410(3) 0.6709(10) 0.1382(5) 0.088(3) Uani 1 1 d . . . . .
H17A H 0.9644 0.6747 0.1223 0.106 Uiso 1 1 calc R U . . .
C18 C 0.9247(3) 0.7497(10) 0.1549(5) 0.090(3) Uani 1 1 d . . . . .
H18 H 0.9362 0.8083 0.1502 0.108 Uiso 1 1 calc R U . . .
C19 C 0.8925(3) 0.7426(8) 0.1776(4) 0.072(3) Uani 1 1 d . . . . .
H19 H 0.8804 0.7977 0.1874 0.087 Uiso 1 1 calc R U . . .
C20 C 0.8421(2) 0.7164(5) 0.2650(3) 0.0422(16) Uani 1 1 d . . . . .
C21 C 0.8705(2) 0.6916(6) 0.3179(3) 0.0518(19) Uani 1 1 d . . . . .
H21 H 0.8860 0.6359 0.3204 0.062 Uiso 1 1 calc R U . . .
C22 C 0.8766(3) 0.7475(7) 0.3673(4) 0.064(2) Uani 1 1 d . . . . .
H22 H 0.8956 0.7291 0.4034 0.077 Uiso 1 1 calc R U . . .
C23 C 0.8551(3) 0.8287(7) 0.3638(4) 0.068(3) Uani 1 1 d . . . . .
H23 H 0.8602 0.8678 0.3971 0.081 Uiso 1 1 calc R U . . .
C24 C 0.8261(4) 0.8545(5) 0.3120(5) 0.074(3) Uani 1 1 d . . . . .
H24 H 0.8107 0.9103 0.3100 0.089 Uiso 1 1 calc R U . . .
C25 C 0.8195(3) 0.7969(5) 0.2621(3) 0.052(2) Uani 1 1 d . . . . .
H25 H 0.7994 0.8138 0.2266 0.063 Uiso 1 1 calc R U . . .
C26 C 0.81340(17) 0.4427(4) 0.3033(2) 0.0276(13) Uani 1 1 d . . . . .
C27 C 0.8695(2) 0.3736(4) 0.3765(3) 0.0423(16) Uani 1 1 d D . . . .
H27 H 0.8535 0.3947 0.4043 0.051 Uiso 1 1 calc R U . A 1
C28 C 0.9049(2) 0.4417(5) 0.3785(3) 0.0447(17) Uani 1 1 d . . . . .
C29 C 0.9236(2) 0.4485(7) 0.3323(4) 0.062(2) Uani 1 1 d . . . . .
H29 H 0.9145 0.4088 0.2995 0.074 Uiso 1 1 calc R U . . .
C30 C 0.9551(3) 0.5117(8) 0.3338(5) 0.075(3) Uani 1 1 d . . . . .
H30 H 0.9676 0.5164 0.3024 0.090 Uiso 1 1 calc R U . . .
C31 C 0.9680(3) 0.5691(8) 0.3832(5) 0.083(3) Uani 1 1 d . . . . .
H31 H 0.9893 0.6137 0.3849 0.100 Uiso 1 1 calc R U . . .
C32 C 0.9509(3) 0.5624(7) 0.4284(4) 0.069(3) Uani 1 1 d . . . . .
H32 H 0.9612 0.6001 0.4621 0.082 Uiso 1 1 calc R U . . .
C33 C 0.9187(2) 0.5015(6) 0.4263(3) 0.056(2) Uani 1 1 d . . . . .
H33 H 0.9058 0.5000 0.4573 0.067 Uiso 1 1 calc R U . . .
C40 C 0.69336(18) 0.2764(4) 0.2285(2) 0.0286(12) Uani 1 1 d . . . . .
H40A H 0.6743 0.3068 0.1938 0.034 Uiso 1 1 calc R U . . .
H40B H 0.6933 0.2096 0.2201 0.034 Uiso 1 1 calc R U . . .
C41 C 0.67626(19) 0.2910(4) 0.2801(2) 0.0295(13) Uani 1 1 d . . . . .
H41 H 0.6473 0.2796 0.2765 0.035 Uiso 1 1 calc R U . . .
C42 C 0.7062(2) 0.3516(4) 0.4278(3) 0.0327(14) Uani 1 1 d . . . . .
C43 C 0.6891(3) 0.3714(4) 0.4754(3) 0.0427(17) Uani 1 1 d . . . . .
C44 C 0.7153(3) 0.3846(5) 0.5313(3) 0.0494(19) Uani 1 1 d . . . . .
H44 H 0.7038 0.3973 0.5629 0.059 Uiso 1 1 calc R U . . .
C45 C 0.7582(3) 0.3794(5) 0.5407(3) 0.051(2) Uani 1 1 d . . . . .
C46 C 0.7759(3) 0.3665(5) 0.4952(3) 0.0507(19) Uani 1 1 d . . . . .
H46 H 0.8056 0.3665 0.5023 0.061 Uiso 1 1 calc R U . . .
C47 C 0.7502(2) 0.3538(4) 0.4397(3) 0.0445(17) Uani 1 1 d . . . . .
H47 H 0.7626 0.3463 0.4083 0.053 Uiso 1 1 calc R U . . .
C48 C 0.77611(18) 0.1968(4) 0.1893(2) 0.0251(12) Uani 1 1 d . . . . .
H48 H 0.7918 0.1752 0.2268 0.030 Uiso 1 1 calc R U . . .
C49 C 0.77243(18) 0.1403(4) 0.1440(2) 0.0252(12) Uani 1 1 d . . . . .
C50 C 0.7427(2) 0.1659(4) 0.0864(2) 0.0305(13) Uani 1 1 d . . . . .
C51 C 0.71688(18) 0.2506(4) 0.0831(2) 0.0269(12) Uani 1 1 d . . . . .
C52 C 0.72564(18) 0.3081(4) 0.1284(2) 0.0294(13) Uani 1 1 d . . . . .
H52 H 0.7105 0.3646 0.1238 0.035 Uiso 1 1 calc R U . . .
C53 C 0.7973(2) 0.0498(4) 0.1480(2) 0.0290(13) Uani 1 1 d . . . . .
C54 C 0.8263(2) 0.0360(5) 0.2097(3) 0.0437(17) Uani 1 1 d . . . . .
H54A H 0.8094 0.0333 0.2377 0.066 Uiso 1 1 calc R U . . .
H54B H 0.8461 0.0876 0.2198 0.066 Uiso 1 1 calc R U . . .
H54C H 0.8419 -0.0217 0.2113 0.066 Uiso 1 1 calc R U . . .
C55 C 0.8255(2) 0.0537(5) 0.1060(3) 0.0440(17) Uani 1 1 d . . . . .
H55A H 0.8421 -0.0030 0.1097 0.066 Uiso 1 1 calc R U . . .
H55B H 0.8445 0.1068 0.1160 0.066 Uiso 1 1 calc R U . . .
H55C H 0.8078 0.0599 0.0655 0.066 Uiso 1 1 calc R U . . .
C56 C 0.7676(2) -0.0338(4) 0.1318(3) 0.0442(17) Uani 1 1 d . . . . .
H56A H 0.7842 -0.0894 0.1307 0.066 Uiso 1 1 calc R U . . .
H56B H 0.7476 -0.0238 0.0933 0.066 Uiso 1 1 calc R U . . .
H56C H 0.7521 -0.0414 0.1613 0.066 Uiso 1 1 calc R U . . .
C57 C 0.6815(2) 0.2673(4) 0.0265(3) 0.0352(15) Uani 1 1 d . . . . .
C58 C 0.6992(2) 0.2806(6) -0.0260(3) 0.054(2) Uani 1 1 d . . . . .
H58A H 0.7125 0.2232 -0.0335 0.081 Uiso 1 1 calc R U . . .
H58B H 0.7202 0.3300 -0.0175 0.081 Uiso 1 1 calc R U . . .
H58C H 0.6763 0.2969 -0.0606 0.081 Uiso 1 1 calc R U . . .
C59 C 0.6512(2) 0.1845(6) 0.0146(3) 0.054(2) Uani 1 1 d . . . . .
H59A H 0.6664 0.1291 0.0084 0.082 Uiso 1 1 calc R U . . .
H59B H 0.6279 0.1966 -0.0204 0.082 Uiso 1 1 calc R U . . .
H59C H 0.6400 0.1751 0.0484 0.082 Uiso 1 1 calc R U . . .
C60 C 0.6563(3) 0.3533(6) 0.0323(4) 0.072(3) Uani 1 1 d . . . . .
H60A H 0.6317 0.3583 -0.0019 0.108 Uiso 1 1 calc R U . . .
H60B H 0.6741 0.4080 0.0346 0.108 Uiso 1 1 calc R U . . .
H60C H 0.6470 0.3487 0.0679 0.108 Uiso 1 1 calc R U . . .
C61 C 0.62280(18) 0.5823(4) 0.2683(2) 0.0282(13) Uani 1 1 d . . . . .
C62 C 0.67121(17) 0.5920(4) 0.2884(2) 0.0265(12) Uani 1 1 d . . . . .
H62A H 0.6825 0.5703 0.3292 0.032 Uiso 1 1 calc R U . . .
H62B H 0.6842 0.5552 0.2628 0.032 Uiso 1 1 calc R U . . .
C63 C 0.68075(18) 0.6941(4) 0.2839(2) 0.0264(12) Uani 1 1 d . . . . .
H63 H 0.6748 0.7264 0.3179 0.032 Uiso 1 1 calc R U . . .
C64 C 0.64702(19) 0.7254(4) 0.2273(2) 0.0289(13) Uani 1 1 d . . . . .
C65 C 0.60707(19) 0.6787(5) 0.2383(3) 0.0342(14) Uani 1 1 d . . . . .
H65 H 0.6004 0.7165 0.2698 0.041 Uiso 1 1 calc R U . . .
C66 C 0.5677(2) 0.6837(5) 0.1868(3) 0.0422(16) Uani 1 1 d . . . . .
C67 C 0.5629(2) 0.6348(5) 0.1350(3) 0.0455(17) Uani 1 1 d . . . . .
H67 H 0.5850 0.5946 0.1323 0.055 Uiso 1 1 calc R U . . .
C68 C 0.5280(2) 0.6415(6) 0.0877(4) 0.060(2) Uani 1 1 d . . . . .
H68 H 0.5261 0.6063 0.0533 0.072 Uiso 1 1 calc R U . . .
C69 C 0.4957(3) 0.7001(7) 0.0908(4) 0.077(3) Uani 1 1 d . . . . .
H69 H 0.4710 0.7042 0.0587 0.093 Uiso 1 1 calc R U . . .
C70 C 0.4989(3) 0.7512(8) 0.1390(5) 0.080(3) Uani 1 1 d . . . . .
H70 H 0.4768 0.7920 0.1407 0.096 Uiso 1 1 calc R U . . .
C71 C 0.5350(2) 0.7446(6) 0.1868(4) 0.060(2) Uani 1 1 d . . . . .
C72 C 0.61003(18) 0.4996(4) 0.2275(3) 0.0310(13) Uani 1 1 d . . . . .
C73 C 0.5537(2) 0.3949(6) 0.1893(3) 0.0523(19) Uani 1 1 d . . . . .
H73 H 0.5727 0.3796 0.1644 0.063 Uiso 1 1 calc R U . . .
C74 C 0.5111(2) 0.4274(6) 0.1500(4) 0.056(2) Uani 1 1 d . . . . .
C75 C 0.4988(3) 0.4010(7) 0.0921(4) 0.068(2) Uani 1 1 d . . . . .
H75 H 0.5169 0.3632 0.0771 0.082 Uiso 1 1 calc R U . . .
C76 C 0.4599(3) 0.4290(8) 0.0549(4) 0.078(3) Uani 1 1 d . . . . .
H76 H 0.4515 0.4112 0.0148 0.094 Uiso 1 1 calc R U . . .
C77 C 0.4342(3) 0.4834(7) 0.0783(5) 0.079(3) Uani 1 1 d . . . . .
H77 H 0.4073 0.5016 0.0544 0.095 Uiso 1 1 calc R U . . .
C78 C 0.4470(3) 0.5110(7) 0.1347(5) 0.078(3) Uani 1 1 d . . . . .
H78 H 0.4295 0.5507 0.1497 0.093 Uiso 1 1 calc R U . . .
C79 C 0.4848(2) 0.4822(7) 0.1705(4) 0.068(3) Uani 1 1 d . . . . .
H79 H 0.4929 0.5008 0.2104 0.082 Uiso 1 1 calc R U . . .
C80 C 0.5513(2) 0.3122(6) 0.2279(4) 0.056(2) Uani 1 1 d . . . . .
C81 C 0.5451(3) 0.2266(6) 0.2024(5) 0.071(3) Uani 1 1 d . . . . .
H81 H 0.5431 0.2201 0.1619 0.085 Uiso 1 1 calc R U . . .
C82 C 0.5417(3) 0.1511(7) 0.2346(5) 0.081(3) Uani 1 1 d . . . . .
H82 H 0.5369 0.0925 0.2162 0.097 Uiso 1 1 calc R U . . .
C83 C 0.5450(3) 0.1585(7) 0.2943(5) 0.072(3) Uani 1 1 d . . . . .
H83 H 0.5416 0.1057 0.3161 0.087 Uiso 1 1 calc R U . . .
C84 C 0.5533(3) 0.2413(8) 0.3208(5) 0.084(3) Uani 1 1 d . . . . .
H84 H 0.5577 0.2465 0.3619 0.101 Uiso 1 1 calc R U . . .
C85 C 0.5552(3) 0.3195(7) 0.2871(5) 0.082(3) Uani 1 1 d . . . . .
H85 H 0.5592 0.3783 0.3053 0.098 Uiso 1 1 calc R U . . .
C86 C 0.6068(2) 0.5642(5) 0.3217(3) 0.0357(14) Uani 1 1 d . . . . .
C100 C 0.72587(19) 0.7148(4) 0.2848(2) 0.0286(13) Uani 1 1 d . . . . .
H10A H 0.7324 0.6813 0.2520 0.034 Uiso 1 1 calc R U . . .
H10B H 0.7284 0.7815 0.2778 0.034 Uiso 1 1 calc R U . . .
C101 C 0.75779(19) 0.6895(4) 0.3400(2) 0.0260(12) Uani 1 1 d . . . . .
H101 H 0.7867 0.6873 0.3409 0.031 Uiso 1 1 calc R U . . .
C102 C 0.7713(2) 0.6331(4) 0.4869(3) 0.0342(15) Uani 1 1 d . . . . .
C103 C 0.8030(2) 0.6207(4) 0.5395(3) 0.0398(16) Uani 1 1 d . . . . .
C104 C 0.7921(3) 0.6084(4) 0.5932(3) 0.0453(19) Uani 1 1 d . . . . .
H104 H 0.8136 0.6012 0.6290 0.054 Uiso 1 1 calc R U . . .
C105 C 0.7517(3) 0.6070(5) 0.5931(3) 0.0460(18) Uani 1 1 d . . . . .
C106 C 0.7199(3) 0.6155(5) 0.5411(3) 0.0500(19) Uani 1 1 d . . . . .
H106 H 0.6913 0.6121 0.5417 0.060 Uiso 1 1 calc R U . . .
C107 C 0.7291(2) 0.6285(4) 0.4897(3) 0.0381(15) Uani 1 1 d . . . . .
H107 H 0.7068 0.6346 0.4547 0.046 Uiso 1 1 calc R U . . .
C108 C 0.65644(18) 0.6883(4) 0.1730(2) 0.0293(13) Uani 1 1 d . . . . .
H108 H 0.6650 0.6257 0.1733 0.035 Uiso 1 1 calc R U . . .
C109 C 0.65352(19) 0.7377(4) 0.1245(2) 0.0305(13) Uani 1 1 d . . . . .
C110 C 0.6418(2) 0.8366(4) 0.1237(3) 0.0358(15) Uani 1 1 d . . . . .
C111 C 0.6381(2) 0.8795(4) 0.1792(3) 0.0371(15) Uani 1 1 d . . . . .
C112 C 0.6415(2) 0.8271(4) 0.2257(3) 0.0350(15) Uani 1 1 d . . . . .
H112 H 0.6404 0.8567 0.2609 0.042 Uiso 1 1 calc R U . . .
C113 C 0.6613(2) 0.6958(4) 0.0692(3) 0.0337(14) Uani 1 1 d . . . . .
C114 C 0.6718(2) 0.5931(5) 0.0770(3) 0.0439(17) Uani 1 1 d . . . . .
H11A H 0.6768 0.5688 0.0411 0.066 Uiso 1 1 calc R U . . .
H11B H 0.6481 0.5601 0.0852 0.066 Uiso 1 1 calc R U . . .
H11C H 0.6971 0.5846 0.1098 0.066 Uiso 1 1 calc R U . . .
C115 C 0.6214(2) 0.7041(5) 0.0168(3) 0.0408(16) Uani 1 1 d . . . . .
H11D H 0.6126 0.7688 0.0115 0.061 Uiso 1 1 calc R U . . .
H11E H 0.5986 0.6672 0.0245 0.061 Uiso 1 1 calc R U . . .
H11F H 0.6276 0.6815 -0.0188 0.061 Uiso 1 1 calc R U . . .
C116 C 0.6986(2) 0.7451(6) 0.0557(3) 0.0480(18) Uani 1 1 d . . . . .
H11G H 0.7236 0.7393 0.0893 0.072 Uiso 1 1 calc R U . . .
H11H H 0.6918 0.8104 0.0480 0.072 Uiso 1 1 calc R U . . .
H11I H 0.7043 0.7170 0.0211 0.072 Uiso 1 1 calc R U . . .
C117 C 0.6308(3) 0.9850(5) 0.1793(3) 0.054(2) Uani 1 1 d . . . . .
C118 C 0.5856(4) 1.0041(6) 0.1387(4) 0.086(4) Uani 1 1 d . . . . .
H11J H 0.5784 1.0689 0.1421 0.130 Uiso 1 1 calc R U . . .
H11K H 0.5653 0.9647 0.1505 0.130 Uiso 1 1 calc R U . . .
H11L H 0.5849 0.9906 0.0980 0.130 Uiso 1 1 calc R U . . .
C119 C 0.6635(4) 1.0380(6) 0.1602(4) 0.081(3) Uani 1 1 d . . . . .
H11M H 0.6572 1.1040 0.1601 0.121 Uiso 1 1 calc R U . . .
H11N H 0.6634 1.0187 0.1206 0.121 Uiso 1 1 calc R U . . .
H11O H 0.6913 1.0261 0.1873 0.121 Uiso 1 1 calc R U . . .
C120 C 0.6317(3) 1.0172(5) 0.2411(3) 0.061(2) Uani 1 1 d . . . . .
H12A H 0.6593 1.0032 0.2682 0.092 Uiso 1 1 calc R U . . .
H12B H 0.6097 0.9852 0.2539 0.092 Uiso 1 1 calc R U . . .
H12C H 0.6267 1.0838 0.2407 0.092 Uiso 1 1 calc R U . . .
C1S C 0.4871(13) 0.328(5) 0.479(3) 0.156(4) Uiso 0.25 1 d D U P C 1
Cl3 Cl 0.5356(3) 0.2781(8) 0.4780(4) 0.156(3) Uiso 0.5 1 d D U P C 1
Cl4 Cl 0.4695(3) 0.9568(8) 0.0359(5) 0.159(3) Uiso 0.5 1 d D U P D 1
C2S C 0.5000 0.896(3) 0.0000 0.179(4) Uiso 0.5 2 d DS U P D 1
Cl5 Cl 0.5000 1.1944(12) 0.0000 0.198(4) Uiso 0.5 2 d DS U P E 3
Cl6 Cl 0.5000 1.0107(12) 0.0000 0.191(3) Uiso 0.5 2 d DS U P E 3
C3S C 0.4680(15) 1.104(2) 0.005(4) 0.194(4) Uiso 0.25 1 d D U P E 3

loop_
_atom_site_aniso_label
_atom_site_aniso_U_11
_atom_site_aniso_U_22
_atom_site_aniso_U_33
_atom_site_aniso_U_23
_atom_site_aniso_U_13
_atom_site_aniso_U_12
C34 0.046(6) 0.066(5) 0.034(5) 0.012(4) 0.001(5) 0.013(5)
C35 0.052(6) 0.059(5) 0.048(5) 0.010(4) 0.002(5) 0.014(5)
C36 0.065(7) 0.064(5) 0.070(5) 0.018(5) 0.001(6) 0.018(6)
C37 0.078(7) 0.072(6) 0.071(6) 0.026(4) -0.010(6) 0.012(6)
C38 0.077(6) 0.077(6) 0.054(5) 0.026(5) -0.021(6) 0.004(6)
C39 0.059(6) 0.074(5) 0.040(4) 0.018(5) -0.013(5) 0.001(6)
C87 0.073(6) 0.123(6) 0.084(6) 0.001(6) 0.057(5) 0.027(5)
C88 0.072(6) 0.132(7) 0.107(7) 0.008(6) 0.072(5) 0.021(5)
C89 0.062(6) 0.143(9) 0.112(8) 0.014(7) 0.074(5) 0.003(6)
C90 0.073(7) 0.151(9) 0.134(9) 0.012(7) 0.069(6) -0.002(7)
C91 0.082(8) 0.156(9) 0.152(9) 0.017(8) 0.068(7) -0.009(7)
C92 0.094(7) 0.153(9) 0.148(9) 0.016(7) 0.065(7) -0.003(6)
C93 0.088(6) 0.147(8) 0.134(8) 0.021(6) 0.066(6) 0.008(6)
C94 0.061(6) 0.130(6) 0.059(5) -0.006(5) 0.025(5) 0.044(4)
C95 0.064(6) 0.135(7) 0.055(5) -0.012(6) 0.019(5) 0.042(5)
C96 0.065(6) 0.137(7) 0.055(6) -0.014(6) 0.014(6) 0.049(6)
C97 0.062(7) 0.125(7) 0.047(6) -0.019(7) 0.012(6) 0.056(5)
C98 0.058(7) 0.119(6) 0.051(6) -0.015(6) 0.009(6) 0.059(5)
C99 0.057(6) 0.117(6) 0.060(6) -0.012(6) 0.014(6) 0.050(5)
C87A 0.072(6) 0.126(6) 0.090(7) 0.006(6) 0.048(5) 0.035(5)
C34A 0.043(5) 0.065(5) 0.030(5) 0.012(4) 0.007(4) 0.012(5)
C35A 0.067(7) 0.068(5) 0.058(6) 0.010(5) -0.014(5) 0.010(6)
C36A 0.082(7) 0.069(5) 0.075(6) 0.020(5) -0.014(6) 0.006(6)
C37A 0.079(7) 0.073(5) 0.070(6) 0.029(5) -0.009(5) 0.012(6)
C38A 0.065(6) 0.078(6) 0.050(6) 0.018(5) -0.001(5) 0.026(5)
C39A 0.064(6) 0.078(5) 0.048(5) 0.010(5) -0.011(5) 0.025(6)
C88A 0.081(6) 0.140(7) 0.119(7) -0.002(6) 0.061(6) 0.022(6)
C89A 0.080(6) 0.151(8) 0.124(7) 0.005(6) 0.066(6) 0.010(6)
C90A 0.093(7) 0.160(9) 0.143(8) 0.008(7) 0.064(7) -0.004(6)
C91A 0.100(7) 0.158(9) 0.154(9) 0.012(7) 0.058(7) -0.001(7)
C92A 0.101(8) 0.159(9) 0.147(9) 0.010(8) 0.063(7) -0.002(7)
C93A 0.093(8) 0.153(10) 0.131(9) 0.007(7) 0.063(7) 0.004(7)
C94A 0.067(6) 0.131(6) 0.057(5) -0.005(5) 0.025(5) 0.044(5)
C95A 0.064(6) 0.138(7) 0.054(6) -0.016(6) 0.015(5) 0.038(6)
C96A 0.068(7) 0.139(8) 0.058(7) -0.014(7) 0.013(6) 0.048(6)
C97A 0.065(7) 0.131(7) 0.051(6) -0.020(6) 0.007(5) 0.050(5)
C98A 0.065(7) 0.127(6) 0.057(6) -0.012(6) 0.009(6) 0.054(5)
C99A 0.065(7) 0.124(6) 0.056(6) -0.004(5) 0.022(5) 0.051(5)
Cl1 0.0366(9) 0.0435(9) 0.0698(12) -0.0041(9) 0.0191(8) 0.0076(7)
Cl2 0.0634(13) 0.0844(16) 0.0812(15) -0.0032(12) 0.0205(11) 0.0442(12)
O1 0.032(2) 0.031(2) 0.028(2) -0.0008(18) 0.0015(18) -0.0045(18)
O2 0.034(2) 0.024(2) 0.036(2) 0.0001(18) 0.0002(19) 0.0012(18)
O3 0.028(2) 0.042(2) 0.023(2) 0.0034(18) 0.0001(16) 0.0102(19)
O4 0.043(2) 0.042(3) 0.027(2) -0.012(2) -0.0025(19) 0.007(2)
O5 0.070(4) 0.058(3) 0.052(3) -0.012(3) 0.033(3) -0.022(3)
O6 0.098(5) 0.090(5) 0.054(4) -0.022(3) 0.044(3) 0.008(4)
O7 0.164(7) 0.039(3) 0.019(3) -0.002(2) 0.017(3) -0.031(3)
O8 0.116(6) 0.063(4) 0.045(3) 0.008(3) -0.015(4) -0.029(4)
O9 0.083(4) 0.045(3) 0.025(2) -0.011(2) -0.005(2) 0.023(3)
O10 0.030(2) 0.068(3) 0.051(3) -0.020(3) 0.012(2) -0.012(2)
O11 0.032(2) 0.039(2) 0.036(2) -0.004(2) 0.010(2) 0.0019(19)
O12 0.049(3) 0.081(4) 0.058(3) 0.012(3) 0.038(3) 0.021(3)
O13 0.055(3) 0.068(3) 0.042(3) 0.013(3) 0.030(2) 0.009(3)
O14 0.050(3) 0.100(5) 0.045(3) -0.003(3) 0.000(3) 0.021(3)
O15 0.065(4) 0.088(4) 0.053(3) 0.034(3) -0.025(3) -0.007(3)
O16 0.144(6) 0.038(3) 0.026(3) 0.003(2) 0.016(3) -0.009(3)
O17 0.106(6) 0.166(9) 0.060(4) 0.041(5) 0.044(4) -0.004(6)
O18 0.108(4) 0.028(2) 0.024(2) 0.0053(19) 0.006(3) -0.001(3)
N1 0.040(3) 0.026(3) 0.023(3) -0.005(2) 0.007(2) -0.001(2)
N2 0.044(3) 0.029(3) 0.023(3) -0.008(2) 0.014(2) -0.004(2)
N3 0.078(5) 0.049(4) 0.035(3) 0.000(3) 0.031(3) -0.009(3)
N4 0.125(7) 0.027(3) 0.033(4) 0.006(3) -0.010(4) -0.029(4)
N5 0.036(3) 0.026(3) 0.018(2) 0.0013(19) 0.001(2) 0.002(2)
N6 0.037(3) 0.033(3) 0.020(2) 0.004(2) 0.002(2) 0.002(2)
N7 0.075(5) 0.041(3) 0.030(3) 0.005(3) -0.010(3) 0.001(3)
N8 0.108(6) 0.047(4) 0.023(3) 0.007(3) 0.015(4) 0.005(4)
C1 0.024(3) 0.024(3) 0.022(3) -0.002(2) 0.000(2) 0.004(2)
C2 0.028(3) 0.025(3) 0.022(3) -0.006(2) -0.001(2) 0.002(2)
C3 0.028(3) 0.022(3) 0.021(3) -0.006(2) 0.002(2) 0.003(2)
C4 0.031(3) 0.022(3) 0.020(3) -0.004(2) 0.003(2) 0.003(2)
C5 0.029(3) 0.023(3) 0.019(3) -0.002(2) 0.000(2) 0.008(2)
C6 0.043(3) 0.023(3) 0.026(3) -0.005(2) 0.012(3) -0.002(3)
C7 0.060(4) 0.024(3) 0.019(3) -0.001(2) 0.003(3) 0.000(3)
C8 0.098(6) 0.034(4) 0.029(4) 0.004(3) 0.014(4) -0.010(4)
C9 0.109(7) 0.046(5) 0.042(4) -0.012(4) 0.046(5) -0.019(5)
C10 0.077(5) 0.046(4) 0.069(5) -0.017(4) 0.046(5) -0.009(4)
C11 0.045(4) 0.032(3) 0.047(4) -0.004(3) 0.018(3) -0.002(3)
C12 0.029(3) 0.024(3) 0.024(3) -0.005(2) 0.004(2) -0.002(2)
C13 0.042(4) 0.035(3) 0.033(3) 0.007(3) 0.004(3) -0.015(3)
C14 0.042(4) 0.067(5) 0.029(4) 0.002(3) 0.001(3) -0.018(4)
C15 0.078(6) 0.081(7) 0.109(8) -0.021(6) 0.060(6) -0.029(6)
C16 0.090(8) 0.103(9) 0.124(10) -0.019(7) 0.066(8) -0.020(7)
C17 0.057(6) 0.134(11) 0.081(7) 0.003(7) 0.030(5) -0.022(7)
C18 0.069(6) 0.111(10) 0.098(8) 0.023(7) 0.036(6) -0.020(6)
C19 0.055(5) 0.084(7) 0.078(6) 0.024(5) 0.017(5) -0.016(5)
C20 0.056(4) 0.034(4) 0.040(4) -0.002(3) 0.018(3) -0.019(3)
C21 0.052(4) 0.055(5) 0.040(4) -0.009(3) -0.002(3) -0.018(4)
C22 0.068(5) 0.070(6) 0.047(5) -0.013(4) 0.004(4) -0.032(5)
C23 0.101(7) 0.057(6) 0.054(5) -0.013(4) 0.037(5) -0.042(5)
C24 0.131(9) 0.027(4) 0.094(7) 0.004(4) 0.079(7) -0.010(5)
C25 0.085(6) 0.027(4) 0.056(5) 0.008(3) 0.036(4) -0.009(3)
C26 0.025(3) 0.030(3) 0.025(3) -0.004(3) 0.002(2) -0.001(2)
C27 0.037(3) 0.067(5) 0.019(3) -0.002(3) 0.001(3) 0.010(3)
C28 0.035(4) 0.062(5) 0.029(3) 0.002(3) -0.004(3) 0.010(3)
C29 0.035(4) 0.089(7) 0.056(5) -0.015(5) 0.004(4) 0.001(4)
C30 0.039(4) 0.104(8) 0.081(7) -0.009(6) 0.015(4) -0.016(5)
C31 0.047(5) 0.087(7) 0.100(8) -0.011(6) -0.006(5) -0.018(5)
C32 0.050(5) 0.085(7) 0.051(5) -0.015(5) -0.018(4) -0.007(5)
C33 0.049(4) 0.070(5) 0.035(4) 0.000(4) -0.012(3) 0.016(4)
C40 0.034(3) 0.026(3) 0.024(3) -0.007(2) 0.005(2) -0.001(3)
C41 0.038(3) 0.022(3) 0.027(3) -0.003(2) 0.006(3) -0.002(2)
C42 0.050(4) 0.016(3) 0.031(3) 0.001(2) 0.009(3) -0.007(2)
C43 0.080(5) 0.024(3) 0.026(3) -0.004(3) 0.017(3) -0.013(3)
C44 0.092(6) 0.028(3) 0.027(4) 0.000(3) 0.015(4) -0.013(4)
C45 0.099(7) 0.026(3) 0.018(3) -0.003(3) 0.000(4) -0.014(4)
C46 0.070(5) 0.039(4) 0.033(4) -0.001(3) -0.001(3) -0.013(4)
C47 0.072(5) 0.029(3) 0.029(3) -0.003(3) 0.008(3) -0.002(3)
C48 0.034(3) 0.022(3) 0.017(3) 0.007(2) 0.004(2) 0.007(2)
C49 0.032(3) 0.020(3) 0.023(3) 0.002(2) 0.006(2) 0.002(2)
C50 0.046(4) 0.021(3) 0.020(3) -0.001(2) 0.002(3) -0.001(3)
C51 0.032(3) 0.024(3) 0.022(3) 0.002(2) 0.003(2) -0.001(2)
C52 0.037(3) 0.020(3) 0.029(3) 0.003(2) 0.005(3) 0.006(2)
C53 0.045(3) 0.018(3) 0.024(3) 0.002(2) 0.009(3) 0.007(2)
C54 0.070(5) 0.028(3) 0.028(3) -0.001(3) 0.006(3) 0.017(3)
C55 0.057(4) 0.039(4) 0.040(4) 0.000(3) 0.019(3) 0.018(3)
C56 0.066(5) 0.022(3) 0.042(4) -0.003(3) 0.011(3) 0.001(3)
C57 0.044(4) 0.028(3) 0.023(3) -0.001(2) -0.008(3) -0.002(3)
C58 0.060(5) 0.061(5) 0.028(4) 0.010(3) -0.009(3) -0.007(4)
C59 0.055(5) 0.053(5) 0.039(4) 0.000(3) -0.014(3) -0.011(4)
C60 0.074(6) 0.050(5) 0.060(5) -0.014(4) -0.035(4) 0.028(4)
C61 0.028(3) 0.037(3) 0.021(3) 0.001(2) 0.009(2) 0.007(3)
C62 0.028(3) 0.032(3) 0.019(3) 0.003(2) 0.006(2) 0.004(2)
C63 0.034(3) 0.027(3) 0.018(3) -0.003(2) 0.007(2) 0.002(2)
C64 0.039(3) 0.031(3) 0.014(3) -0.001(2) 0.003(2) 0.008(3)
C65 0.035(3) 0.041(4) 0.023(3) -0.001(3) 0.002(3) 0.006(3)
C66 0.030(3) 0.048(4) 0.044(4) 0.012(3) 0.003(3) 0.011(3)
C67 0.039(4) 0.056(4) 0.034(4) 0.002(3) -0.003(3) 0.000(3)
C68 0.049(4) 0.066(5) 0.051(5) 0.009(4) -0.011(4) -0.001(4)
C69 0.051(5) 0.083(7) 0.070(6) 0.002(5) -0.028(5) 0.003(5)
C70 0.050(5) 0.095(8) 0.084(7) 0.015(6) -0.002(5) 0.036(5)
C71 0.043(4) 0.069(5) 0.062(5) 0.002(4) 0.003(4) 0.014(4)
C72 0.023(3) 0.039(3) 0.028(3) 0.004(3) 0.002(3) 0.006(3)
C73 0.044(4) 0.057(5) 0.054(5) -0.017(4) 0.010(3) -0.019(3)
C74 0.044(4) 0.055(5) 0.059(5) -0.007(4) -0.002(4) -0.020(4)
C75 0.064(5) 0.075(6) 0.059(5) -0.010(5) 0.006(4) -0.017(5)
C76 0.068(6) 0.089(7) 0.061(6) 0.004(5) -0.009(5) -0.029(6)
C77 0.052(5) 0.068(6) 0.095(8) 0.008(6) -0.016(5) -0.008(5)
C78 0.048(5) 0.082(7) 0.090(7) -0.004(6) -0.003(5) 0.000(5)
C79 0.034(4) 0.093(7) 0.072(6) -0.019(5) 0.007(4) -0.004(4)
C80 0.024(3) 0.065(5) 0.075(6) -0.025(4) 0.009(3) -0.006(3)
C81 0.079(6) 0.053(5) 0.074(6) -0.005(5) 0.009(5) 0.015(5)
C82 0.082(7) 0.057(6) 0.089(8) -0.009(5) 0.000(6) 0.011(5)
C83 0.040(4) 0.078(7) 0.091(7) 0.003(6) 0.005(4) 0.003(4)
C84 0.084(7) 0.085(7) 0.095(8) -0.025(6) 0.046(6) -0.034(6)
C85 0.094(7) 0.066(6) 0.094(8) -0.026(6) 0.041(6) -0.044(6)
C86 0.032(3) 0.048(4) 0.029(3) 0.002(3) 0.011(3) 0.004(3)
C100 0.038(3) 0.030(3) 0.016(3) -0.001(2) 0.006(2) 0.001(3)
C101 0.034(3) 0.021(3) 0.023(3) -0.001(2) 0.008(2) -0.003(2)
C102 0.057(4) 0.016(3) 0.026(3) -0.001(2) 0.005(3) 0.001(3)
C103 0.054(4) 0.026(3) 0.028(3) 0.001(3) -0.006(3) -0.003(3)
C104 0.084(6) 0.024(3) 0.014(3) 0.002(2) -0.010(3) -0.001(3)
C105 0.075(5) 0.034(4) 0.028(4) 0.007(3) 0.014(4) -0.003(3)
C106 0.084(6) 0.037(4) 0.031(4) 0.009(3) 0.020(4) 0.003(4)
C107 0.055(4) 0.032(3) 0.025(3) 0.003(3) 0.008(3) 0.000(3)
C108 0.035(3) 0.030(3) 0.020(3) -0.003(2) 0.002(2) 0.007(3)
C109 0.040(3) 0.028(3) 0.018(3) 0.000(2) -0.002(2) -0.004(3)
C110 0.053(4) 0.029(3) 0.021(3) -0.005(3) 0.005(3) -0.005(3)
C111 0.050(4) 0.031(3) 0.023(3) -0.003(3) -0.003(3) 0.006(3)
C112 0.049(4) 0.030(3) 0.021(3) -0.005(3) 0.001(3) 0.013(3)
C113 0.042(3) 0.033(3) 0.022(3) -0.001(3) 0.003(3) -0.005(3)
C114 0.059(4) 0.049(4) 0.022(3) -0.006(3) 0.007(3) 0.010(3)
C115 0.052(4) 0.046(4) 0.018(3) -0.003(3) -0.002(3) -0.003(3)
C116 0.059(4) 0.065(5) 0.021(3) -0.006(3) 0.013(3) -0.010(4)
C117 0.094(6) 0.029(4) 0.024(3) -0.006(3) -0.007(4) 0.016(4)
C118 0.134(9) 0.046(5) 0.048(5) -0.013(4) -0.027(5) 0.043(5)
C119 0.152(10) 0.038(5) 0.048(5) -0.011(4) 0.021(6) -0.033(5)
C120 0.090(6) 0.038(4) 0.044(4) -0.011(3) -0.001(4) 0.017(4)

loop_
_atom_type_symbol
_atom_type_description
_atom_type_scat_dispersion_real
_atom_type_scat_dispersion_imag
_atom_type_scat_source
C C 0.0033 0.0016 'International Tables Vol C Tables 4.2.6.8 and 6.1.1.4'
H H 0.0000 0.0000 'International Tables Vol C Tables 4.2.6.8 and 6.1.1.4'
N N 0.0061 0.0033 'International Tables Vol C Tables 4.2.6.8 and 6.1.1.4'
O O 0.0106 0.0060 'International Tables Vol C Tables 4.2.6.8 and 6.1.1.4'
Cl Cl 0.1484 0.1585 'International Tables Vol C Tables 4.2.6.8 and 6.1.1.4'

loop_
_geom_angle_atom_site_label_1
_geom_angle_atom_site_label_2
_geom_angle_atom_site_label_3
_geom_angle
_geom_angle_site_symmetry_1
_geom_angle_site_symmetry_3
C35 C34 C39 120.0 . .
C35 C34 C27 122.5(7) . .
C39 C34 C27 117.5(7) . .
C36 C35 C34 120.0 . .
C36 C35 H35 120.0 . .
C34 C35 H35 120.0 . .
C35 C36 C37 120.0 . .
C35 C36 H36 120.0 . .
C37 C36 H36 120.0 . .
C36 C37 C38 120.0 . .
C36 C37 H37 120.0 . .
C38 C37 H37 120.0 . .
C39 C38 C37 120.0 . .
C39 C38 H38 120.0 . .
C37 C38 H38 120.0 . .
C38 C39 C34 120.0 . .
C38 C39 H39 120.0 . .
C34 C39 H39 120.0 . .
O12 C87 C94 111.3(6) . .
O12 C87 C88 109.9(6) . .
C94 C87 C88 125.8(8) . .
O12 C87 H87 102.1 . .
C94 C87 H87 102.1 . .
C88 C87 H87 102.1 . .
C89 C88 C93 120.0 . .
C89 C88 C87 111.0(7) . .
C93 C88 C87 128.8(7) . .
C90 C89 C88 120.0 . .
C90 C89 H89 120.0 . .
C88 C89 H89 120.0 . .
C89 C90 C91 120.0 . .
C89 C90 H90 120.0 . .
C91 C90 H90 120.0 . .
C92 C91 C90 120.0 . .
C92 C91 H91 120.0 . .
C90 C91 H91 120.0 . .
C93 C92 C91 120.0 . .
C93 C92 H92 120.0 . .
C91 C92 H92 120.0 . .
C92 C93 C88 120.0 . .
C92 C93 H93 120.0 . .
C88 C93 H93 120.0 . .
C99 C94 C95 120.0 . .
C99 C94 C87 123.0(3) . .
C95 C94 C87 115.3(4) . .
C96 C95 C94 120.0 . .
C96 C95 H95 120.0 . .
C94 C95 H95 120.0 . .
C95 C96 C97 120.0 . .
C95 C96 H96 120.0 . .
C97 C96 H96 120.0 . .
C96 C97 C98 120.0 . .
C96 C97 H97 120.0 . .
C98 C97 H97 120.0 . .
C99 C98 C97 120.0 . .
C99 C98 H98 120.0 . .
C97 C98 H98 120.0 . .
C94 C99 C98 120.0 . .
C94 C99 H99 120.0 . .
C98 C99 H99 120.0 . .
O12 C87A C94A 105.3(8) . .
O12 C87A C88A 124.0(9) . .
C94A C87A C88A 118.0(11) . .
O12 C87A H87A 101.9 . .
C94A C87A H87A 101.9 . .
C88A C87A H87A 101.9 . .
C35A C34A C39A 120.0 . .
C35A C34A C27 121.0(7) . .
C39A C34A C27 119.0(7) . .
C34A C35A C36A 120.0 . .
C34A C35A H35A 120.0 . .
C36A C35A H35A 120.0 . .
C35A C36A C37A 120.0 . .
C35A C36A H36A 120.0 . .
C37A C36A H36A 120.0 . .
C38A C37A C36A 120.0 . .
C38A C37A H37A 120.0 . .
C36A C37A H37A 120.0 . .
C39A C38A C37A 120.0 . .
C39A C38A H38A 120.0 . .
C37A C38A H38A 120.0 . .
C38A C39A C34A 120.0 . .
C38A C39A H39A 120.0 . .
C34A C39A H39A 120.0 . .
C89A C88A C93A 120.0 . .
C89A C88A C87A 104.8(12) . .
C93A C88A C87A 134.9(12) . .
C90A C89A C88A 120.0 . .
C90A C89A H89A 120.0 . .
C88A C89A H89A 120.0 . .
C91A C90A C89A 120.0 . .
C91A C90A H90A 120.0 . .
C89A C90A H90A 120.0 . .
C90A C91A C92A 120.0 . .
C90A C91A H91A 120.0 . .
C92A C91A H91A 120.0 . .
C91A C92A C93A 120.0 . .
C91A C92A H92A 120.0 . .
C93A C92A H92A 120.0 . .
C92A C93A C88A 120.0 . .
C92A C93A H93A 120.0 . .
C88A C93A H93A 120.0 . .
C95A C94A C99A 120.0 . .
C95A C94A C87A 122.2(10) . .
C99A C94A C87A 117.5(10) . .
C96A C95A C94A 120.0 . .
C96A C95A H95A 120.0 . .
C94A C95A H95A 120.0 . .
C95A C96A C97A 120.0 . .
C95A C96A H96A 120.0 . .
C97A C96A H96A 120.0 . .
C98A C97A C96A 120.0 . .
C98A C97A H97A 120.0 . .
C96A C97A H97A 120.0 . .
C97A C98A C99A 120.0 . .
C97A C98A H98A 120.0 . .
C99A C98A H98A 120.0 . .
C98A C99A C94A 120.0 . .
C98A C99A H99A 120.0 . .
C94A C99A H99A 120.0 . .
C12 O1 C13 117.2(5) . .
C26 O3 C27 116.0(4) . .
C72 O10 C73 116.8(5) . .
C86 O12 C87A 114.5(5) . .
C86 O12 C87 125.2(9) . .
C41 N1 N2 116.2(5) . .
C42 N2 N1 119.0(5) . .
C42 N2 H2N 123(5) . .
N1 N2 H2N 115(5) . .
O6 N3 O5 122.6(7) . .
O6 N3 C43 119.2(6) . .
O5 N3 C43 118.3(6) . .
O7 N4 O8 123.4(7) . .
O7 N4 C45 120.7(10) . .
O8 N4 C45 115.9(9) . .
C101 N5 N6 115.2(5) . .
N5 N6 C102 119.1(5) . .
N5 N6 H6N 121(5) . .
C102 N6 H6N 120(5) . .
O15 N7 O14 122.3(7) . .
O15 N7 C103 119.2(7) . .
O14 N7 C103 118.4(5) . .
O17 N8 O16 126.7(7) . .
O17 N8 C105 116.7(7) . .
O16 N8 C105 116.6(8) . .
C12 C1 C2 112.1(4) . .
C12 C1 C26 103.9(4) . .
C2 C1 C26 106.7(5) . .
C12 C1 C5 114.5(5) . .
C2 C1 C5 105.0(4) . .
C26 C1 C5 114.6(4) . .
C3 C2 C1 103.8(4) . .
C3 C2 H2A 111.0 . .
C1 C2 H2A 111.0 . .
C3 C2 H2B 111.0 . .
C1 C2 H2B 111.0 . .
H2A C2 H2B 109.0 . .
C2 C3 C40 113.3(5) . .
C2 C3 C4 103.7(5) . .
C40 C3 C4 114.5(4) . .
C2 C3 H3 108.3 . .
C40 C3 H3 108.3 . .
C4 C3 H3 108.3 . .
C48 C4 C52 111.7(5) . .
C48 C4 C3 114.1(5) . .
C52 C4 C3 109.6(5) . .
C48 C4 C5 105.5(4) . .
C52 C4 C5 114.9(5) . .
C3 C4 C5 100.5(4) . .
C6 C5 C1 118.7(5) . .
C6 C5 C4 113.7(4) . .
C1 C5 C4 106.3(4) . .
C6 C5 H5A 105.8 . .
C1 C5 H5A 105.8 . .
C4 C5 H5A 105.8 . .
C7 C6 C11 116.4(6) . .
C7 C6 C5 122.0(5) . .
C11 C6 C5 121.5(5) . .
C8 C7 C6 121.8(7) . .
C8 C7 H7 119.1 . .
C6 C7 H7 119.1 . .
C9 C8 C7 119.2(7) . .
C9 C8 H8A 120.4 . .
C7 C8 H8A 120.4 . .
C10 C9 C8 121.1(7) . .
C10 C9 H9 119.5 . .
C8 C9 H9 119.5 . .
C9 C10 C11 119.5(8) . .
C9 C10 H10 120.2 . .
C11 C10 H10 120.2 . .
C10 C11 C6 121.9(7) . .
C10 C11 Cl1 116.5(6) . .
C6 C11 Cl1 121.5(5) . .
O2 C12 O1 124.0(5) . .
O2 C12 C1 124.3(5) . .
O1 C12 C1 111.7(5) . .
O1 C13 C20 108.5(5) . .
O1 C13 C14 108.3(6) . .
C20 C13 C14 114.0(5) . .
O1 C13 H13 108.7 . .
C20 C13 H13 108.7 . .
C14 C13 H13 108.7 . .
C15 C14 C19 117.4(8) . .
C15 C14 C13 123.0(7) . .
C19 C14 C13 119.4(8) . .
C14 C15 C16 119.3(10) . .
C14 C15 H15 120.3 . .
C16 C15 H15 120.3 . .
C17 C16 C15 120.3(12) . .
C17 C16 H16A 119.8 . .
C15 C16 H16A 119.8 . .
C16 C17 C18 120.5(10) . .
C16 C17 H17A 119.8 . .
C18 C17 H17A 119.8 . .
C19 C18 C17 118.6(11) . .
C19 C18 H18 120.7 . .
C17 C18 H18 120.7 . .
C18 C19 C14 123.6(11) . .
C18 C19 H19 118.2 . .
C14 C19 H19 118.2 . .
C25 C20 C21 119.0(7) . .
C25 C20 C13 120.5(7) . .
C21 C20 C13 120.5(7) . .
C20 C21 C22 120.8(8) . .
C20 C21 H21 119.6 . .
C22 C21 H21 119.6 . .
C23 C22 C21 120.0(9) . .
C23 C22 H22 120.0 . .
C21 C22 H22 120.0 . .
C22 C23 C24 120.5(8) . .
C22 C23 H23 119.7 . .
C24 C23 H23 119.7 . .
C23 C24 C25 119.3(8) . .
C23 C24 H24 120.3 . .
C25 C24 H24 120.3 . .
C20 C25 C24 120.3(8) . .
C20 C25 H25 119.9 . .
C24 C25 H25 119.9 . .
O4 C26 O3 123.9(5) . .
O4 C26 C1 122.8(5) . .
O3 C26 C1 113.3(5) . .
O3 C27 C28 108.9(5) . .
O3 C27 C34A 107.7(6) . .
C28 C27 C34A 112.9(7) . .
O3 C27 C34 104.3(6) . .
C28 C27 C34 117.1(7) . .
O3 C27 H27 108.8 . .
C28 C27 H27 108.8 . .
C34 C27 H27 108.8 . .
C29 C28 C33 118.3(8) . .
C29 C28 C27 121.5(7) . .
C33 C28 C27 120.2(7) . .
C30 C29 C28 121.3(8) . .
C30 C29 H29 119.4 . .
C28 C29 H29 119.4 . .
C29 C30 C31 117.8(9) . .
C29 C30 H30 121.1 . .
C31 C30 H30 121.1 . .
C32 C31 C30 121.7(9) . .
C32 C31 H31 119.2 . .
C30 C31 H31 119.2 . .
C31 C32 C33 120.6(8) . .
C31 C32 H32 119.7 . .
C33 C32 H32 119.7 . .
C32 C33 C28 120.3(8) . .
C32 C33 H33 119.8 . .
C28 C33 H33 119.8 . .
C41 C40 C3 114.0(5) . .
C41 C40 H40A 108.8 . .
C3 C40 H40A 108.8 . .
C41 C40 H40B 108.8 . .
C3 C40 H40B 108.8 . .
H40A C40 H40B 107.6 . .
N1 C41 C40 120.4(5) . .
N1 C41 H41 119.8 . .
C40 C41 H41 119.8 . .
N2 C42 C47 120.8(6) . .
N2 C42 C43 122.3(6) . .
C47 C42 C43 116.9(6) . .
C44 C43 C42 120.5(7) . .
C44 C43 N3 117.2(6) . .
C42 C43 N3 122.3(6) . .
C45 C44 C43 119.6(7) . .
C45 C44 H44 120.2 . .
C43 C44 H44 120.2 . .
C44 C45 C46 121.5(6) . .
C44 C45 N4 117.5(8) . .
C46 C45 N4 121.0(9) . .
C47 C46 C45 119.4(8) . .
C47 C46 H46 120.3 . .
C45 C46 H46 120.3 . .
C46 C47 C42 121.9(7) . .
C46 C47 H47 119.1 . .
C42 C47 H47 119.1 . .
C49 C48 C4 125.5(5) . .
C49 C48 H48 117.2 . .
C4 C48 H48 117.2 . .
C48 C49 C50 118.5(5) . .
C48 C49 C53 123.3(5) . .
C50 C49 C53 118.2(5) . .
O9 C50 C51 121.2(5) . .
O9 C50 C49 120.3(5) . .
C51 C50 C49 118.4(5) . .
C52 C51 C50 119.0(5) . .
C52 C51 C57 123.5(5) . .
C50 C51 C57 117.5(5) . .
C51 C52 C4 125.2(5) . .
C51 C52 H52 117.4 . .
C4 C52 H52 117.4 . .
C54 C53 C49 110.6(5) . .
C54 C53 C55 107.2(6) . .
C49 C53 C55 109.7(5) . .
C54 C53 C56 108.8(5) . .
C49 C53 C56 111.5(5) . .
C55 C53 C56 109.0(5) . .
C53 C54 H54A 109.5 . .
C53 C54 H54B 109.5 . .
H54A C54 H54B 109.5 . .
C53 C54 H54C 109.5 . .
H54A C54 H54C 109.5 . .
H54B C54 H54C 109.5 . .
C53 C55 H55A 109.5 . .
C53 C55 H55B 109.5 . .
H55A C55 H55B 109.5 . .
C53 C55 H55C 109.5 . .
H55A C55 H55C 109.5 . .
H55B C55 H55C 109.5 . .
C53 C56 H56A 109.5 . .
C53 C56 H56B 109.5 . .
H56A C56 H56B 109.5 . .
C53 C56 H56C 109.5 . .
H56A C56 H56C 109.5 . .
H56B C56 H56C 109.5 . .
C58 C57 C60 108.2(7) . .
C58 C57 C51 111.3(5) . .
C60 C57 C51 110.5(5) . .
C58 C57 C59 109.1(6) . .
C60 C57 C59 108.1(6) . .
C51 C57 C59 109.6(5) . .
C57 C58 H58A 109.5 . .
C57 C58 H58B 109.5 . .
H58A C58 H58B 109.5 . .
C57 C58 H58C 109.5 . .
H58A C58 H58C 109.5 . .
H58B C58 H58C 109.5 . .
C57 C59 H59A 109.5 . .
C57 C59 H59B 109.5 . .
H59A C59 H59B 109.5 . .
C57 C59 H59C 109.5 . .
H59A C59 H59C 109.5 . .
H59B C59 H59C 109.5 . .
C57 C60 H60A 109.5 . .
C57 C60 H60B 109.5 . .
H60A C60 H60B 109.5 . .
C57 C60 H60C 109.5 . .
H60A C60 H60C 109.5 . .
H60B C60 H60C 109.5 . .
C86 C61 C72 107.1(5) . .
C86 C61 C62 109.1(5) . .
C72 C61 C62 110.3(5) . .
C86 C61 C65 112.3(5) . .
C72 C61 C65 114.1(4) . .
C62 C61 C65 103.8(5) . .
C63 C62 C61 106.5(5) . .
C63 C62 H62A 110.4 . .
C61 C62 H62A 110.4 . .
C63 C62 H62B 110.4 . .
C61 C62 H62B 110.4 . .
H62A C62 H62B 108.6 . .
C100 C63 C62 114.4(5) . .
C100 C63 C64 114.9(5) . .
C62 C63 C64 103.4(5) . .
C100 C63 H63 107.9 . .
C62 C63 H63 107.9 . .
C64 C63 H63 107.9 . .
C112 C64 C108 112.7(5) . .
C112 C64 C63 111.4(5) . .
C108 C64 C63 111.5(5) . .
C112 C64 C65 109.3(5) . .
C108 C64 C65 111.8(5) . .
C63 C64 C65 99.4(4) . .
C66 C65 C64 114.6(5) . .
C66 C65 C61 120.2(5) . .
C64 C65 C61 105.6(5) . .
C66 C65 H65 105.0 . .
C64 C65 H65 105.0 . .
C61 C65 H65 105.0 . .
C67 C66 C71 115.1(6) . .
C67 C66 C65 123.4(6) . .
C71 C66 C65 121.3(7) . .
C68 C67 C66 123.5(7) . .
C68 C67 H67 118.2 . .
C66 C67 H67 118.2 . .
C67 C68 C69 119.1(8) . .
C67 C68 H68 120.5 . .
C69 C68 H68 120.5 . .
C70 C69 C68 120.3(7) . .
C70 C69 H69 119.9 . .
C68 C69 H69 119.9 . .
C69 C70 C71 120.0(8) . .
C69 C70 H70 120.0 . .
C71 C70 H70 120.0 . .
C66 C71 C70 121.9(8) . .
C66 C71 Cl2 121.5(6) . .
C70 C71 Cl2 116.7(7) . .
O11 C72 O10 125.0(6) . .
O11 C72 C61 125.7(5) . .
O10 C72 C61 109.3(5) . .
O10 C73 C80 108.1(6) . .
O10 C73 C74 106.7(6) . .
C80 C73 C74 114.6(6) . .
O10 C73 H73 109.1 . .
C80 C73 H73 109.1 . .
C74 C73 H73 109.1 . .
C79 C74 C75 118.5(8) . .
C79 C74 C73 122.1(7) . .
C75 C74 C73 119.4(8) . .
C74 C75 C76 120.9(10) . .
C74 C75 H75 119.5 . .
C76 C75 H75 119.5 . .
C77 C76 C75 118.0(9) . .
C77 C76 H76 121.0 . .
C75 C76 H76 121.0 . .
C78 C77 C76 120.8(9) . .
C78 C77 H77 119.6 . .
C76 C77 H77 119.6 . .
C77 C78 C79 120.4(10) . .
C77 C78 H78 119.8 . .
C79 C78 H78 119.8 . .
C78 C79 C74 121.4(9) . .
C78 C79 H79 119.3 . .
C74 C79 H79 119.3 . .
C81 C80 C85 118.6(9) . .
C81 C80 C73 118.3(8) . .
C85 C80 C73 123.1(8) . .
C82 C81 C80 120.5(10) . .
C82 C81 H81 119.8 . .
C80 C81 H81 119.8 . .
C81 C82 C83 121.0(10) . .
C81 C82 H82 119.5 . .
C83 C82 H82 119.5 . .
C84 C83 C82 119.4(10) . .
C84 C83 H83 120.3 . .
C82 C83 H83 120.3 . .
C83 C84 C85 119.4(10) . .
C83 C84 H84 120.3 . .
C85 C84 H84 120.3 . .
C80 C85 C84 120.9(9) . .
C80 C85 H85 119.5 . .
C84 C85 H85 119.5 . .
O13 C86 O12 123.9(6) . .
O13 C86 C61 123.8(6) . .
O12 C86 C61 112.2(5) . .
C101 C100 C63 114.8(5) . .
C101 C100 H10A 108.6 . .
C63 C100 H10A 108.6 . .
C101 C100 H10B 108.6 . .
C63 C100 H10B 108.6 . .
H10A C100 H10B 107.5 . .
N5 C101 C100 121.1(5) . .
N5 C101 H101 119.5 . .
C100 C101 H101 119.5 . .
N6 C102 C103 122.8(6) . .
N6 C102 C107 120.2(6) . .
C103 C102 C107 117.0(6) . .
C102 C103 C104 120.1(7) . .
C102 C103 N7 123.4(6) . .
C104 C103 N7 116.6(6) . .
C105 C104 C103 120.0(6) . .
C105 C104 H104 120.0 . .
C103 C104 H104 120.0 . .
C104 C105 C106 120.8(7) . .
C104 C105 N8 119.6(7) . .
C106 C105 N8 119.6(8) . .
C107 C106 C105 120.8(8) . .
C107 C106 H106 119.6 . .
C105 C106 H106 119.6 . .
C106 C107 C102 121.4(7) . .
C106 C107 H107 119.3 . .
C102 C107 H107 119.3 . .
C109 C108 C64 124.2(5) . .
C109 C108 H108 117.9 . .
C64 C108 H108 117.9 . .
C108 C109 C110 119.0(6) . .
C108 C109 C113 122.5(5) . .
C110 C109 C113 118.6(5) . .
O18 C110 C111 120.7(6) . .
O18 C110 C109 120.8(6) . .
C111 C110 C109 118.5(5) . .
C112 C111 C110 119.2(6) . .
C112 C111 C117 123.0(6) . .
C110 C111 C117 117.8(6) . .
C111 C112 C64 125.1(6) . .
C111 C112 H112 117.4 . .
C64 C112 H112 117.4 . .
C109 C113 C114 111.7(5) . .
C109 C113 C116 109.3(5) . .
C114 C113 C116 108.1(6) . .
C109 C113 C115 110.6(5) . .
C114 C113 C115 106.7(5) . .
C116 C113 C115 110.5(5) . .
C113 C114 H11A 109.5 . .
C113 C114 H11B 109.5 . .
H11A C114 H11B 109.5 . .
C113 C114 H11C 109.5 . .
H11A C114 H11C 109.5 . .
H11B C114 H11C 109.5 . .
C113 C115 H11D 109.5 . .
C113 C115 H11E 109.5 . .
H11D C115 H11E 109.5 . .
C113 C115 H11F 109.5 . .
H11D C115 H11F 109.5 . .
H11E C115 H11F 109.5 . .
C113 C116 H11G 109.5 . .
C113 C116 H11H 109.5 . .
H11G C116 H11H 109.5 . .
C113 C116 H11I 109.5 . .
H11G C116 H11I 109.5 . .
H11H C116 H11I 109.5 . .
C119 C117 C120 108.1(7) . .
C119 C117 C111 112.4(7) . .
C120 C117 C111 110.0(6) . .
C119 C117 C118 111.6(8) . .
C120 C117 C118 107.4(7) . .
C111 C117 C118 107.3(6) . .
C117 C118 H11J 109.5 . .
C117 C118 H11K 109.5 . .
H11J C118 H11K 109.5 . .
C117 C118 H11L 109.5 . .
H11J C118 H11L 109.5 . .
H11K C118 H11L 109.5 . .
C117 C119 H11M 109.5 . .
C117 C119 H11N 109.5 . .
H11M C119 H11N 109.5 . .
C117 C119 H11O 109.5 . .
H11M C119 H11O 109.5 . .
H11N C119 H11O 109.5 . .
C117 C120 H12A 109.5 . .
C117 C120 H12B 109.5 . .
H12A C120 H12B 109.5 . .
C117 C120 H12C 109.5 . .
H12A C120 H12C 109.5 . .
H12B C120 H12C 109.5 . .
C1S C1S Cl3 79(6) 2_656 2_656
C1S C1S Cl3 63(4) 2_656 .
Cl3 C1S Cl3 114(4) 2_656 .
C1S Cl3 C1S 39(4) 2_656 .
Cl4 C2S Cl4 118(3) 2_655 .
C3S Cl5 C3S 80(2) . 2_655
C3S Cl6 C3S 78(2) . 2_655
Cl5 C3S Cl6 101(2) . .

loop_
_geom_bond_atom_site_label_1
_geom_bond_atom_site_label_2
_geom_bond_distance
_geom_bond_site_symmetry_2
C34 C35 1.3900 .
C34 C39 1.3900 .
C34 C27 1.534(7) .
C35 C36 1.3900 .
C35 H35 0.9500 .
C36 C37 1.3900 .
C36 H36 0.9500 .
C37 C38 1.3900 .
C37 H37 0.9500 .
C38 C39 1.3900 .
C38 H38 0.9500 .
C39 H39 0.9500 .
C87 O12 1.419(10) .
C87 C94 1.541(7) .
C87 C88 1.544(7) .
C87 H87 1.0000 .
C88 C89 1.3900 .
C88 C93 1.3900 .
C89 C90 1.3900 .
C89 H89 0.9500 .
C90 C91 1.3900 .
C90 H90 0.9500 .
C91 C92 1.3900 .
C91 H91 0.9500 .
C92 C93 1.3900 .
C92 H92 0.9500 .
C93 H93 0.9500 .
C94 C99 1.3900 .
C94 C95 1.3901 .
C95 C96 1.3899 .
C95 H95 0.9500 .
C96 C97 1.3901 .
C96 H96 0.9500 .
C97 C98 1.3901 .
C97 H97 0.9500 .
C98 C99 1.3900 .
C98 H98 0.9500 .
C99 H99 0.9500 .
C87A O12 1.386(9) .
C87A C94A 1.527(7) .
C87A C88A 1.527(7) .
C87A H87A 1.0000 .
C34A C35A 1.3900 .
C34A C39A 1.3900 .
C34A C27 1.532(7) .
C35A C36A 1.3900 .
C35A H35A 0.9500 .
C36A C37A 1.3900 .
C36A H36A 0.9500 .
C37A C38A 1.3900 .
C37A H37A 0.9500 .
C38A C39A 1.3900 .
C38A H38A 0.9500 .
C39A H39A 0.9500 .
C88A C89A 1.3900 .
C88A C93A 1.3900 .
C89A C90A 1.3900 .
C89A H89A 0.9500 .
C90A C91A 1.3900 .
C90A H90A 0.9500 .
C91A C92A 1.3900 .
C91A H91A 0.9500 .
C92A C93A 1.3900 .
C92A H92A 0.9500 .
C93A H93A 0.9500 .
C94A C95A 1.3900 .
C94A C99A 1.3900 .
C95A C96A 1.3900 .
C95A H95A 0.9500 .
C96A C97A 1.3900 .
C96A H96A 0.9500 .
C97A C98A 1.3900 .
C97A H97A 0.9500 .
C98A C99A 1.3900 .
C98A H98A 0.9500 .
C99A H99A 0.9500 .
Cl1 C11 1.750(7) .
Cl2 C71 1.755(9) .
O1 C12 1.323(7) .
O1 C13 1.479(7) .
O2 C12 1.212(7) .
O3 C26 1.346(7) .
O3 C27 1.464(7) .
O4 C26 1.188(7) .
O5 N3 1.235(8) .
O6 N3 1.227(8) .
O7 N4 1.211(10) .
O8 N4 1.233(11) .
O9 C50 1.226(7) .
O10 C72 1.333(8) .
O10 C73 1.460(9) .
O11 C72 1.197(7) .
O12 C86 1.338(8) .
O13 C86 1.201(8) .
O14 N7 1.244(8) .
O15 N7 1.221(7) .
O16 N8 1.216(9) .
O17 N8 1.220(10) .
O18 C110 1.236(8) .
N1 C41 1.263(7) .
N1 N2 1.382(7) .
N2 C42 1.357(8) .
N2 H2N 0.84(3) .
N3 C43 1.437(10) .
N4 C45 1.461(9) .
N5 C101 1.268(7) .
N5 N6 1.372(7) .
N6 C102 1.375(8) .
N6 H6N 0.85(3) .
N7 C103 1.440(10) .
N8 C105 1.492(10) .
C1 C12 1.528(8) .
C1 C2 1.536(8) .
C1 C26 1.537(7) .
C1 C5 1.575(8) .
C2 C3 1.520(8) .
C2 H2A 0.9900 .
C2 H2B 0.9900 .
C3 C40 1.527(8) .
C3 C4 1.558(8) .
C3 H3 1.0000 .
C4 C48 1.490(8) .
C4 C52 1.506(8) .
C4 C5 1.601(8) .
C5 C6 1.515(8) .
C5 H5A 1.0000 .
C6 C7 1.399(8) .
C6 C11 1.403(9) .
C7 C8 1.385(10) .
C7 H7 0.9500 .
C8 C9 1.379(13) .
C8 H8A 0.9500 .
C9 C10 1.361(13) .
C9 H9 0.9500 .
C10 C11 1.383(10) .
C10 H10 0.9500 .
C13 C20 1.498(10) .
C13 C14 1.509(10) .
C13 H13 1.0000 .
C14 C15 1.356(13) .
C14 C19 1.398(12) .
C15 C16 1.404(14) .
C15 H15 0.9500 .
C16 C17 1.348(17) .
C16 H16A 0.9500 .
C17 C18 1.370(17) .
C17 H17A 0.9500 .
C18 C19 1.321(13) .
C18 H18 0.9500 .
C19 H19 0.9500 .
C20 C25 1.379(11) .
C20 C21 1.391(10) .
C21 C22 1.394(11) .
C21 H21 0.9500 .
C22 C23 1.365(14) .
C22 H22 0.9500 .
C23 C24 1.385(14) .
C23 H23 0.9500 .
C24 C25 1.417(12) .
C24 H24 0.9500 .
C25 H25 0.9500 .
C27 C28 1.522(10) .
C27 H27 1.0000 .
C28 C29 1.404(11) .
C28 C33 1.400(11) .
C29 C30 1.380(13) .
C29 H29 0.9500 .
C30 C31 1.406(14) .
C30 H30 0.9500 .
C31 C32 1.348(14) .
C31 H31 0.9500 .
C32 C33 1.371(13) .
C32 H32 0.9500 .
C33 H33 0.9500 .
C40 C41 1.500(8) .
C40 H40A 0.9900 .
C40 H40B 0.9900 .
C41 H41 0.9500 .
C42 C47 1.403(10) .
C42 C43 1.426(9) .
C43 C44 1.382(10) .
C44 C45 1.372(12) .
C44 H44 0.9500 .
C45 C46 1.377(11) .
C46 C47 1.367(9) .
C46 H46 0.9500 .
C47 H47 0.9500 .
C48 C49 1.330(8) .
C48 H48 0.9500 .
C49 C50 1.493(8) .
C49 C53 1.538(8) .
C50 C51 1.486(8) .
C51 C52 1.327(8) .
C51 C57 1.537(8) .
C52 H52 0.9500 .
C53 C54 1.526(8) .
C53 C55 1.543(9) .
C53 C56 1.540(9) .
C54 H54A 0.9800 .
C54 H54B 0.9800 .
C54 H54C 0.9800 .
C55 H55A 0.9800 .
C55 H55B 0.9800 .
C55 H55C 0.9800 .
C56 H56A 0.9800 .
C56 H56B 0.9800 .
C56 H56C 0.9800 .
C57 C58 1.527(10) .
C57 C60 1.527(10) .
C57 C59 1.540(10) .
C58 H58A 0.9800 .
C58 H58B 0.9800 .
C58 H58C 0.9800 .
C59 H59A 0.9800 .
C59 H59B 0.9800 .
C59 H59C 0.9800 .
C60 H60A 0.9800 .
C60 H60B 0.9800 .
C60 H60C 0.9800 .
C61 C86 1.524(8) .
C61 C72 1.528(9) .
C61 C62 1.543(8) .
C61 C65 1.591(9) .
C62 C63 1.524(8) .
C62 H62A 0.9900 .
C62 H62B 0.9900 .
C63 C100 1.515(8) .
C63 C64 1.557(8) .
C63 H63 1.0000 .
C64 C112 1.486(8) .
C64 C108 1.506(8) .
C64 C65 1.569(9) .
C65 C66 1.518(9) .
C65 H65 1.0000 .
C66 C67 1.390(10) .
C66 C71 1.396(10) .
C67 C68 1.372(10) .
C67 H67 0.9500 .
C68 C69 1.384(13) .
C68 H68 0.9500 .
C69 C70 1.342(14) .
C69 H69 0.9500 .
C70 C71 1.404(12) .
C70 H70 0.9500 .
C73 C80 1.524(12) .
C73 C74 1.530(11) .
C73 H73 1.0000 .
C74 C79 1.364(12) .
C74 C75 1.377(12) .
C75 C76 1.402(13) .
C75 H75 0.9500 .
C76 C77 1.385(15) .
C76 H76 0.9500 .
C77 C78 1.348(15) .
C77 H77 0.9500 .
C78 C79 1.367(12) .
C78 H78 0.9500 .
C79 H79 0.9500 .
C80 C81 1.372(12) .
C80 C85 1.380(13) .
C81 C82 1.359(14) .
C81 H81 0.9500 .
C82 C83 1.394(14) .
C82 H82 0.9500 .
C83 C84 1.348(14) .
C83 H83 0.9500 .
C84 C85 1.399(15) .
C84 H84 0.9500 .
C85 H85 0.9500 .
C100 C101 1.483(8) .
C100 H10A 0.9900 .
C100 H10B 0.9900 .
C101 H101 0.9500 .
C102 C103 1.401(9) .
C102 C107 1.416(10) .
C103 C104 1.429(10) .
C104 C105 1.332(11) .
C104 H104 0.9500 .
C105 C106 1.387(10) .
C106 C107 1.349(9) .
C106 H106 0.9500 .
C107 H107 0.9500 .
C108 C109 1.338(8) .
C108 H108 0.9500 .
C109 C110 1.486(9) .
C109 C113 1.530(9) .
C110 C111 1.491(9) .
C111 C112 1.320(9) .
C111 C117 1.550(9) .
C112 H112 0.9500 .
C113 C114 1.530(9) .
C113 C116 1.535(10) .
C113 C115 1.546(8) .
C114 H11A 0.9800 .
C114 H11B 0.9800 .
C114 H11C 0.9800 .
C115 H11D 0.9800 .
C115 H11E 0.9800 .
C115 H11F 0.9800 .
C116 H11G 0.9800 .
C116 H11H 0.9800 .
C116 H11I 0.9800 .
C117 C119 1.496(13) .
C117 C120 1.532(10) .
C117 C118 1.561(12) .
C118 H11J 0.9800 .
C118 H11K 0.9800 .
C118 H11L 0.9800 .
C119 H11M 0.9800 .
C119 H11N 0.9800 .
C119 H11O 0.9800 .
C120 H12A 0.9800 .
C120 H12B 0.9800 .
C120 H12C 0.9800 .
C1S C1S 1.13(12) 2_656
C1S Cl3 1.60(7) 2_656
C1S Cl3 1.76(3) .
Cl3 C1S 1.60(7) 2_656
Cl4 C2S 1.73(2) .
C2S Cl4 1.73(2) 2_655
Cl5 C3S 1.71(3) .
Cl5 C3S 1.71(3) 2_655
Cl6 C3S 1.74(3) .
Cl6 C3S 1.74(3) 2_655

loop_
_geom_hbond_atom_site_label_D
_geom_hbond_atom_site_label_H
_geom_hbond_atom_site_label_A
_geom_hbond_distance_DH
_geom_hbond_distance_HA
_geom_hbond_distance_DA
_geom_hbond_angle_DHA
N2 H2N O5 0.84(3) 2.15(6) 2.668(7) 119(6)
N6 H6N O14 0.85(3) 2.00(6) 2.618(7) 129(6)

loop_
_geom_torsion_atom_site_label_1
_geom_torsion_atom_site_label_2
_geom_torsion_atom_site_label_3
_geom_torsion_atom_site_label_4
_geom_torsion
_geom_torsion_site_symmetry_1
_geom_torsion_site_symmetry_4
C39 C34 C35 C36 0.0 . .
C27 C34 C35 C36 -178.7(11) . .
C34 C35 C36 C37 0.0 . .
C35 C36 C37 C38 0.0 . .
C36 C37 C38 C39 0.0 . .
C37 C38 C39 C34 0.0 . .
C35 C34 C39 C38 0.0 . .
C27 C34 C39 C38 178.7(10) . .
O12 C87 C88 C89 -66.6(11) . .
C94 C87 C88 C89 70.8(12) . .
O12 C87 C88 C93 107.6(10) . .
C94 C87 C88 C93 -115.0(12) . .
C93 C88 C89 C90 0.0 . .
C87 C88 C89 C90 174.8(3) . .
C88 C89 C90 C91 0.0 . .
C89 C90 C91 C92 0.0 . .
C90 C91 C92 C93 0.0 . .
C91 C92 C93 C88 0.0 . .
C89 C88 C93 C92 0.0 . .
C87 C88 C93 C92 -173.8(3) . .
O12 C87 C94 C99 -33.6(14) . .
C88 C87 C94 C99 -170.6(8) . .
O12 C87 C94 C95 131.1(8) . .
C88 C87 C94 C95 -5.9(15) . .
C99 C94 C95 C96 0.0 . .
C87 C94 C95 C96 -165.2(6) . .
C94 C95 C96 C97 0.0 . .
C95 C96 C97 C98 0.0 . .
C96 C97 C98 C99 0.0 . .
C95 C94 C99 C98 0.0 . .
C87 C94 C99 C98 164.0(8) . .
C97 C98 C99 C94 0.0 . .
C39A C34A C35A C36A 0.0 . .
C27 C34A C35A C36A -178.2(11) . .
C34A C35A C36A C37A 0.0 . .
C35A C36A C37A C38A 0.0 . .
C36A C37A C38A C39A 0.0 . .
C37A C38A C39A C34A 0.0 . .
C35A C34A C39A C38A 0.0 . .
C27 C34A C39A C38A 178.2(11) . .
O12 C87A C88A C89A -51.6(11) . .
C94A C87A C88A C89A 84.4(13) . .
O12 C87A C88A C93A 122.9(13) . .
C94A C87A C88A C93A -101.1(15) . .
C93A C88A C89A C90A 0.0 . .
C87A C88A C89A C90A 175.5(12) . .
C88A C89A C90A C91A 0.0 . .
C89A C90A C91A C92A 0.0 . .
C90A C91A C92A C93A 0.0 . .
C91A C92A C93A C88A 0.0 . .
C89A C88A C93A C92A 0.0 . .
C87A C88A C93A C92A -173.9(17) . .
O12 C87A C94A C95A 141.0(8) . .
C88A C87A C94A C95A -2.3(16) . .
O12 C87A C94A C99A -45.6(11) . .
C88A C87A C94A C99A 171.1(10) . .
C99A C94A C95A C96A 0.0 . .
C87A C94A C95A C96A 173.3(13) . .
C94A C95A C96A C97A 0.0 . .
C95A C96A C97A C98A 0.0 . .
C96A C97A C98A C99A 0.0 . .
C97A C98A C99A C94A 0.0 . .
C95A C94A C99A C98A 0.0 . .
C87A C94A C99A C98A -173.6(13) . .
C94A C87A O12 C86 142.9(8) . .
C88A C87A O12 C86 -76.6(11) . .
C94 C87 O12 C86 121.3(11) . .
C88 C87 O12 C86 -94.8(12) . .
C41 N1 N2 C42 174.1(5) . .
C101 N5 N6 C102 177.3(5) . .
C12 C1 C2 C3 154.4(5) . .
C26 C1 C2 C3 -92.5(5) . .
C5 C1 C2 C3 29.5(5) . .
C1 C2 C3 C40 -170.4(4) . .
C1 C2 C3 C4 -45.6(5) . .
C2 C3 C4 C48 154.2(5) . .
C40 C3 C4 C48 -81.7(6) . .
C2 C3 C4 C52 -79.6(5) . .
C40 C3 C4 C52 44.5(6) . .
C2 C3 C4 C5 41.9(5) . .
C40 C3 C4 C5 165.9(4) . .
C12 C1 C5 C6 2.9(7) . .
C2 C1 C5 C6 126.3(5) . .
C26 C1 C5 C6 -117.0(6) . .
C12 C1 C5 C4 -126.6(5) . .
C2 C1 C5 C4 -3.2(5) . .
C26 C1 C5 C4 113.5(5) . .
C48 C4 C5 C6 85.6(5) . .
C52 C4 C5 C6 -37.9(6) . .
C3 C4 C5 C6 -155.5(4) . .
C48 C4 C5 C1 -142.1(4) . .
C52 C4 C5 C1 94.4(5) . .
C3 C4 C5 C1 -23.2(5) . .
C1 C5 C6 C7 -54.1(7) . .
C4 C5 C6 C7 71.9(7) . .
C1 C5 C6 C11 126.8(6) . .
C4 C5 C6 C11 -107.2(6) . .
C11 C6 C7 C8 0.1(9) . .
C5 C6 C7 C8 -179.1(6) . .
C6 C7 C8 C9 1.1(10) . .
C7 C8 C9 C10 -1.7(12) . .
C8 C9 C10 C11 1.1(12) . .
C9 C10 C11 C6 0.1(11) . .
C9 C10 C11 Cl1 -178.5(6) . .
C7 C6 C11 C10 -0.7(9) . .
C5 C6 C11 C10 178.5(6) . .
C7 C6 C11 Cl1 177.8(5) . .
C5 C6 C11 Cl1 -3.0(8) . .
C13 O1 C12 O2 4.1(8) . .
C13 O1 C12 C1 -173.9(5) . .
C2 C1 C12 O2 -11.5(8) . .
C26 C1 C12 O2 -126.3(6) . .
C5 C1 C12 O2 108.0(6) . .
C2 C1 C12 O1 166.5(5) . .
C26 C1 C12 O1 51.7(6) . .
C5 C1 C12 O1 -74.0(6) . .
C12 O1 C13 C20 91.9(6) . .
C12 O1 C13 C14 -144.0(5) . .
O1 C13 C14 C15 12.9(10) . .
C20 C13 C14 C15 133.7(8) . .
O1 C13 C14 C19 -172.2(6) . .
C20 C13 C14 C19 -51.4(9) . .
C19 C14 C15 C16 -2.3(15) . .
C13 C14 C15 C16 172.7(9) . .
C14 C15 C16 C17 5.8(19) . .
C15 C16 C17 C18 -5.1(19) . .
C16 C17 C18 C19 0.8(18) . .
C17 C18 C19 C14 2.9(16) . .
C15 C14 C19 C18 -2.0(14) . .
C13 C14 C19 C18 -177.2(9) . .
O1 C13 C20 C25 -129.4(6) . .
C14 C13 C20 C25 109.9(7) . .
O1 C13 C20 C21 52.5(8) . .
C14 C13 C20 C21 -68.1(8) . .
C25 C20 C21 C22 -0.8(11) . .
C13 C20 C21 C22 177.3(7) . .
C20 C21 C22 C23 -1.4(12) . .
C21 C22 C23 C24 2.6(13) . .
C22 C23 C24 C25 -1.6(12) . .
C21 C20 C25 C24 1.8(10) . .
C13 C20 C25 C24 -176.3(6) . .
C23 C24 C25 C20 -0.7(12) . .
C27 O3 C26 O4 -5.4(8) . .
C27 O3 C26 C1 177.4(5) . .
C12 C1 C26 O4 52.5(7) . .
C2 C1 C26 O4 -66.1(7) . .
C5 C1 C26 O4 178.2(6) . .
C12 C1 C26 O3 -130.3(5) . .
C2 C1 C26 O3 111.1(5) . .
C5 C1 C26 O3 -4.6(7) . .
C26 O3 C27 C28 -78.8(6) . .
C26 O3 C27 C34A 158.5(7) . .
C26 O3 C27 C34 155.6(6) . .
C35A C34A C27 O3 -10.9(10) . .
C39A C34A C27 O3 170.9(7) . .
C35A C34A C27 C28 -131.1(8) . .
C39A C34A C27 C28 50.7(10) . .
C35 C34 C27 O3 32.7(9) . .
C39 C34 C27 O3 -146.0(7) . .
C35 C34 C27 C28 -87.6(9) . .
C39 C34 C27 C28 93.7(8) . .
O3 C27 C28 C29 -40.4(8) . .
C34A C27 C28 C29 79.1(9) . .
C34 C27 C28 C29 77.4(9) . .
O3 C27 C28 C33 137.5(6) . .
C34A C27 C28 C33 -102.9(9) . .
C34 C27 C28 C33 -104.6(8) . .
C33 C28 C29 C30 0.6(12) . .
C27 C28 C29 C30 178.5(8) . .
C28 C29 C30 C31 0.3(14) . .
C29 C30 C31 C32 0.9(16) . .
C30 C31 C32 C33 -2.9(16) . .
C31 C32 C33 C28 3.8(13) . .
C29 C28 C33 C32 -2.6(11) . .
C27 C28 C33 C32 179.4(7) . .
C2 C3 C40 C41 -66.5(7) . .
C4 C3 C40 C41 174.7(5) . .
N2 N1 C41 C40 179.6(5) . .
C3 C40 C41 N1 -10.4(8) . .
N1 N2 C42 C47 -5.3(8) . .
N1 N2 C42 C43 175.5(5) . .
N2 C42 C43 C44 174.2(6) . .
C47 C42 C43 C44 -5.0(9) . .
N2 C42 C43 N3 -5.6(9) . .
C47 C42 C43 N3 175.2(6) . .
O6 N3 C43 C44 25.8(9) . .
O5 N3 C43 C44 -153.4(6) . .
O6 N3 C43 C42 -154.4(6) . .
O5 N3 C43 C42 26.4(9) . .
C42 C43 C44 C45 0.5(10) . .
N3 C43 C44 C45 -179.7(6) . .
C43 C44 C45 C46 3.9(10) . .
C43 C44 C45 N4 -176.1(6) . .
O7 N4 C45 C44 -2.9(9) . .
O8 N4 C45 C44 177.1(7) . .
O7 N4 C45 C46 177.1(6) . .
O8 N4 C45 C46 -2.9(10) . .
C44 C45 C46 C47 -3.5(11) . .
N4 C45 C46 C47 176.5(6) . .
C45 C46 C47 C42 -1.3(10) . .
N2 C42 C47 C46 -173.8(6) . .
C43 C42 C47 C46 5.4(9) . .
C52 C4 C48 C49 13.3(8) . .
C3 C4 C48 C49 138.4(6) . .
C5 C4 C48 C49 -112.3(6) . .
C4 C48 C49 C50 -9.2(9) . .
C4 C48 C49 C53 170.9(5) . .
C48 C49 C50 O9 173.9(6) . .
C53 C49 C50 O9 -6.2(9) . .
C48 C49 C50 C51 -3.2(8) . .
C53 C49 C50 C51 176.8(5) . .
O9 C50 C51 C52 -166.6(6) . .
C49 C50 C51 C52 10.4(8) . .
O9 C50 C51 C57 12.7(9) . .
C49 C50 C51 C57 -170.3(5) . .
C50 C51 C52 C4 -5.9(9) . .
C57 C51 C52 C4 174.9(6) . .
C48 C4 C52 C51 -5.2(8) . .
C3 C4 C52 C51 -132.7(6) . .
C5 C4 C52 C51 115.0(6) . .
C48 C49 C53 C54 -0.7(8) . .
C50 C49 C53 C54 179.4(6) . .
C48 C49 C53 C55 -118.7(6) . .
C50 C49 C53 C55 61.3(7) . .
C48 C49 C53 C56 120.5(6) . .
C50 C49 C53 C56 -59.5(7) . .
C52 C51 C57 C58 115.4(7) . .
C50 C51 C57 C58 -63.8(7) . .
C52 C51 C57 C60 -4.9(9) . .
C50 C51 C57 C60 175.9(6) . .
C52 C51 C57 C59 -123.9(7) . .
C50 C51 C57 C59 56.9(8) . .
C86 C61 C62 C63 -106.6(5) . .
C72 C61 C62 C63 136.0(5) . .
C65 C61 C62 C63 13.3(6) . .
C61 C62 C63 C100 -163.4(4) . .
C61 C62 C63 C64 -37.8(6) . .
C100 C63 C64 C112 -73.7(6) . .
C62 C63 C64 C112 161.0(5) . .
C100 C63 C64 C108 53.2(7) . .
C62 C63 C64 C108 -72.2(6) . .
C100 C63 C64 C65 171.1(5) . .
C62 C63 C64 C65 45.8(5) . .
C112 C64 C65 C66 71.2(7) . .
C108 C64 C65 C66 -54.3(7) . .
C63 C64 C65 C66 -172.1(5) . .
C112 C64 C65 C61 -154.2(5) . .
C108 C64 C65 C61 80.3(5) . .
C63 C64 C65 C61 -37.4(5) . .
C86 C61 C65 C66 -95.0(7) . .
C72 C61 C65 C66 27.0(8) . .
C62 C61 C65 C66 147.2(6) . .
C86 C61 C65 C64 133.4(5) . .
C72 C61 C65 C64 -104.5(5) . .
C62 C61 C65 C64 15.6(6) . .
C64 C65 C66 C67 69.9(9) . .
C61 C65 C66 C67 -57.7(9) . .
C64 C65 C66 C71 -104.7(8) . .
C61 C65 C66 C71 127.7(8) . .
C71 C66 C67 C68 -2.9(12) . .
C65 C66 C67 C68 -177.8(7) . .
C66 C67 C68 C69 0.4(13) . .
C67 C68 C69 C70 1.5(15) . .
C68 C69 C70 C71 -0.8(16) . .
C67 C66 C71 C70 3.6(12) . .
C65 C66 C71 C70 178.6(8) . .
C67 C66 C71 Cl2 -177.4(6) . .
C65 C66 C71 Cl2 -2.4(11) . .
C69 C70 C71 C66 -1.9(16) . .
C69 C70 C71 Cl2 179.1(9) . .
C73 O10 C72 O11 -1.0(10) . .
C73 O10 C72 C61 178.2(5) . .
C86 C61 C72 O11 -141.6(6) . .
C62 C61 C72 O11 -22.9(8) . .
C65 C61 C72 O11 93.5(7) . .
C86 C61 C72 O10 39.2(6) . .
C62 C61 C72 O10 157.8(5) . .
C65 C61 C72 O10 -85.7(6) . .
C72 O10 C73 C80 111.1(7) . .
C72 O10 C73 C74 -125.2(7) . .
O10 C73 C74 C79 -38.6(10) . .
C80 C73 C74 C79 81.0(10) . .
O10 C73 C74 C75 141.2(7) . .
C80 C73 C74 C75 -99.2(9) . .
C79 C74 C75 C76 -0.5(13) . .
C73 C74 C75 C76 179.6(8) . .
C74 C75 C76 C77 -0.4(14) . .
C75 C76 C77 C78 2.2(15) . .
C76 C77 C78 C79 -2.9(16) . .
C77 C78 C79 C74 1.9(16) . .
C75 C74 C79 C78 -0.2(14) . .
C73 C74 C79 C78 179.7(9) . .
O10 C73 C80 C81 -164.7(7) . .
C74 C73 C80 C81 76.5(10) . .
O10 C73 C80 C85 15.0(10) . .
C74 C73 C80 C85 -103.8(9) . .
C85 C80 C81 C82 1.9(14) . .
C73 C80 C81 C82 -178.4(8) . .
C80 C81 C82 C83 -1.0(15) . .
C81 C82 C83 C84 -2.4(15) . .
C82 C83 C84 C85 4.7(15) . .
C81 C80 C85 C84 0.6(14) . .
C73 C80 C85 C84 -179.2(9) . .
C83 C84 C85 C80 -3.9(16) . .
C87A O12 C86 O13 -1.9(10) . .
C87 O12 C86 O13 1.9(11) . .
C87A O12 C86 C61 -179.2(6) . .
C87 O12 C86 C61 -175.4(6) . .
C72 C61 C86 O13 71.9(8) . .
C62 C61 C86 O13 -47.5(9) . .
C65 C61 C86 O13 -162.1(6) . .
C72 C61 C86 O12 -110.8(6) . .
C62 C61 C86 O12 129.8(6) . .
C65 C61 C86 O12 15.2(7) . .
C62 C63 C100 C101 -63.8(6) . .
C64 C63 C100 C101 176.8(5) . .
N6 N5 C101 C100 -178.7(5) . .
C63 C100 C101 N5 -14.1(8) . .
N5 N6 C102 C103 -173.6(5) . .
N5 N6 C102 C107 5.4(8) . .
N6 C102 C103 C104 176.2(6) . .
C107 C102 C103 C104 -2.9(8) . .
N6 C102 C103 N7 -4.7(9) . .
C107 C102 C103 N7 176.3(6) . .
O15 N7 C103 C102 -177.7(6) . .
O14 N7 C103 C102 3.8(10) . .
O15 N7 C103 C104 1.5(9) . .
O14 N7 C103 C104 -177.1(6) . .
C102 C103 C104 C105 1.3(9) . .
N7 C103 C104 C105 -177.9(6) . .
C103 C104 C105 C106 1.3(10) . .
C103 C104 C105 N8 179.5(6) . .
O17 N8 C105 C104 -167.0(8) . .
O16 N8 C105 C104 12.4(10) . .
O17 N8 C105 C106 11.1(11) . .
O16 N8 C105 C106 -169.4(7) . .
C104 C105 C106 C107 -2.3(11) . .
N8 C105 C106 C107 179.6(6) . .
C105 C106 C107 C102 0.5(10) . .
N6 C102 C107 C106 -177.1(6) . .
C103 C102 C107 C106 2.0(9) . .
C112 C64 C108 C109 -10.3(8) . .
C63 C64 C108 C109 -136.5(6) . .
C65 C64 C108 C109 113.3(7) . .
C64 C108 C109 C110 2.3(9) . .
C64 C108 C109 C113 -176.9(5) . .
C108 C109 C110 O18 -173.4(6) . .
C113 C109 C110 O18 5.9(9) . .
C108 C109 C110 C111 6.4(9) . .
C113 C109 C110 C111 -174.4(6) . .
O18 C110 C111 C112 173.5(7) . .
C109 C110 C111 C112 -6.3(10) . .
O18 C110 C111 C117 -6.9(10) . .
C109 C110 C111 C117 173.3(6) . .
C110 C111 C112 C64 -2.8(10) . .
C117 C111 C112 C64 177.7(7) . .
C108 C64 C112 C111 10.6(9) . .
C63 C64 C112 C111 136.8(6) . .
C65 C64 C112 C111 -114.3(7) . .
C108 C109 C113 C114 0.8(8) . .
C110 C109 C113 C114 -178.4(6) . .
C108 C109 C113 C116 -118.7(7) . .
C110 C109 C113 C116 62.1(7) . .
C108 C109 C113 C115 119.4(7) . .
C110 C109 C113 C115 -59.7(7) . .
C112 C111 C117 C119 124.8(8) . .
C110 C111 C117 C119 -54.7(8) . .
C112 C111 C117 C120 4.3(11) . .
C110 C111 C117 C120 -175.2(7) . .
C112 C111 C117 C118 -112.2(8) . .
C110 C111 C117 C118 68.3(9) . .
Cl3 C1S Cl3 C1S -62(5) 2_656 2_656
C3S Cl5 C3S Cl6 0.001(5) 2_655 .
C3S Cl6 C3S Cl5 -0.001(5) 2_655 .
